data_7126424
loop_
_publ_author_name
'Fueyo-Gonz\'alez, Francisco'
'Garcia-Fernandez, Emilio'
'Mart\'inez, David'
'Infantes, Lourdes'
'Orte, Angel'
'Gonz\'alez-Vera, Juan A'
'Herranz, Rosario'

_publ_section_title
;
 Smart lanthanide antennas for sensing water.
;
_journal_issue 41
_journal_name_full 'Chemical communications (Cambridge, England)'
_journal_page_first 5484
_journal_page_last 5487
_journal_paper_doi 10.1039/d0cc01725f
_journal_volume 56
_journal_year 2020
_chemical_formula_moiety '3(C F3 O3 S), C32 H48 Eu N2 O14 P2, H2 O'
_chemical_formula_sum 'C35 H50 Eu F9 N2 O24 P2 S3'
_chemical_formula_weight 1363.85
_space_group_crystal_system monoclinic
_space_group_IT_number 14
_space_group_name_Hall '-P 2yn'
_space_group_name_H-M_alt 'P 1 21/n 1'
_atom_sites_solution_hydrogens mixed
_atom_sites_solution_primary heavy
_audit_creation_date 2020-01-14
_audit_creation_method
;
Olex2 1.2
(compiled May 18 2018 14:05:52 for OlexSys, GUI svn.r5506)
;
_audit_update_record
;
2020-01-29 deposited with the CCDC.	2020-04-21 downloaded from the CCDC.
;
_cell_angle_alpha 90
_cell_angle_beta 105.115(5)
_cell_angle_gamma 90
_cell_formula_units_Z 4
_cell_length_a 15.919(6)
_cell_length_b 13.486(9)
_cell_length_c 24.950(6)
_cell_measurement_temperature 100(2)
_cell_measurement_theta_max 31.526
_cell_measurement_theta_min 1.597
_cell_volume 5171(4)
_computing_cell_refinement 'XDS (Kabsch, 2010)'
_computing_data_reduction 'XDS (Kabsch, 2010)'
_computing_molecular_graphics 'Olex2 (Dolomanov et al., 2009)'
_computing_publication_material 'Olex2 (Dolomanov et al., 2009)'
_computing_structure_refinement 'ShelXL (Sheldrick, 2015)'
_computing_structure_solution 'ShelXS-86 Patterson'
_diffrn_ambient_temperature 100(2)
_diffrn_detector 'Silicon pixel detector'
_diffrn_detector_type 'Pilatus 6M - Dectris'
_diffrn_measured_fraction_theta_full 0.996
_diffrn_measured_fraction_theta_max 0.945
_diffrn_measurement_device_type Syncrotron
_diffrn_radiation_type synchrotron
_diffrn_radiation_wavelength 0.82653
_diffrn_reflns_av_R_equivalents 0.0442
_diffrn_reflns_av_unetI/netI 0.0273
_diffrn_reflns_Laue_measured_fraction_full 0.996
_diffrn_reflns_Laue_measured_fraction_max 0.945
_diffrn_reflns_limit_h_max 20
_diffrn_reflns_limit_h_min -20
_diffrn_reflns_limit_k_max 17
_diffrn_reflns_limit_k_min -17
_diffrn_reflns_limit_l_max 31
_diffrn_reflns_limit_l_min -31
_diffrn_reflns_number 59598
_diffrn_reflns_point_group_measured_fraction_full 0.996
_diffrn_reflns_point_group_measured_fraction_max 0.945
_diffrn_reflns_theta_full 29.730
_diffrn_reflns_theta_max 31.526
_diffrn_reflns_theta_min 1.597
_diffrn_source synchrotron
_diffrn_source_type 'BL13-XALOC, Alba Synchrotron'
_exptl_absorpt_coefficient_mu 2.240
_exptl_crystal_density_diffrn 1.752
_exptl_crystal_F_000 2752
_refine_diff_density_max 2.756
_refine_diff_density_min -1.104
_refine_diff_density_rms 0.156
_refine_ls_extinction_method none
_refine_ls_goodness_of_fit_ref 1.051
_refine_ls_hydrogen_treatment mixed
_refine_ls_matrix_type full
_refine_ls_number_parameters 764
_refine_ls_number_reflns 10354
_refine_ls_number_restraints 83
_refine_ls_restrained_S_all 1.055
_refine_ls_R_factor_all 0.0583
_refine_ls_R_factor_gt 0.0552
_refine_ls_shift/su_max 0.002
_refine_ls_shift/su_mean 0.000
_refine_ls_structure_factor_coef Fsqd
_refine_ls_weighting_details 'w=1/[\s^2^(Fo^2^)+(0.0911P)^2^+20.7676P] where P=(Fo^2^+2Fc^2^)/3'
_refine_ls_weighting_scheme calc
_refine_ls_wR_factor_gt 0.1565
_refine_ls_wR_factor_ref 0.1587
_reflns_Friedel_coverage 0.000
_reflns_number_gt 9422
_reflns_number_total 10354
_reflns_threshold_expression 'I > 2\s(I)'
_cod_data_source_file d0cc01725f2.cif
_cod_data_source_block tubo2
_cod_depositor_comments 'Adding full bibliography for 7126421--7126424.cif.'
_cod_database_code 7126424
_shelx_shelxl_version_number 2018/3
_shelx_space_group_comment
;
The symmetry employed for this shelxl refinement is uniquely defined
by the following loop, which should always be used as a source of
symmetry information in preference to the above space-group names.
They are only intended as comments.
;
_olex2_refinement_description
;
1. Fixed Uiso
 At 1.2 times of:
  All C(H) groups, All C(H,H) groups, All C(H,H,H,H) groups
 At 1.5 times of:
  All C(H,H,H) groups
2. Restrained distances
 N201-H201
 0.84 with sigma of 0.01
 O1-H1A = O1-H1B
 0.84 with sigma of 0.01
 O2-H2A = O2-H2B
 0.84 with sigma of 0.01
 O3-H3A = O3-H3B
 0.84 with sigma of 0.01
 O4-H4A = O4-H4B
 0.84 with sigma of 0.01
 H201-C201 = H201-C210
 1.88 with sigma of 0.02
 H2A-H2B
 1.34 with sigma of 0.02
 H3A-H3B
 1.34 with sigma of 0.02
 Eu1-H3B
 2.9 with sigma of 0.02
 H4A-H4B
 1.34 with sigma of 0.02
 C3A-F31A \\sim C3A-F32A \\sim C3A-F33A \\sim C3B-F31B \\sim C3B-F32B \\sim
C3B-F33B
 with sigma of 0.01
 S3A-C3A \\sim S3B-C3B
 with sigma of 0.01
 P1-O13A \\sim P1-O13B \\sim P1-O14A \\sim P1-O14B
 with sigma of 0.01
 O13A-C12A \\sim O13B-C12B \\sim O14A-C14A \\sim O14B-C14B
 with sigma of 0.01
 C12A-C13A \\sim C12B-C13B \\sim C14A-C15A \\sim C14B-C15B
 with sigma of 0.01
3. Uiso/Uaniso restraints and constraints
Uanis(C14B) \\sim Ueq, Uanis(C15B) \\sim Ueq, Uanis(C15D) \\sim Ueq: with sigma
of 0.1 and sigma for terminal atoms of 0.2
Uanis(C14A) = Uanis(C14B)
Uanis(C15A) = Uanis(C15B)
Uanis(C15C) = Uanis(C15D)
4. Same fragment restrains
{S3A, O32A, O33A, C3A, F31A, F32A, F33A} sigma for 1-2: 0.02, 1-3: 0.04
as
{S3B, O32B, O33B, C3B, F31B, F32B, F33B}
5. Others
 Sof(S3B)=Sof(O32B)=Sof(O33B)=Sof(C3B)=Sof(F31B)=Sof(F32B)=Sof(F33B)=1-FVAR(1)
 Sof(S3A)=Sof(O32A)=Sof(O33A)=Sof(C3A)=Sof(F31A)=Sof(F32A)=Sof(F33A)=FVAR(1)
 Sof(H21F)=Sof(H21G)=Sof(C15D)=Sof(H15J)=Sof(H15K)=Sof(H15L)=1-FVAR(2)
 Sof(H21H)=Sof(H21I)=Sof(C15C)=Sof(H15G)=Sof(H15H)=Sof(H15I)=FVAR(2)
 Sof(O13B)=Sof(C12B)=Sof(H12C)=Sof(H12D)=Sof(C13B)=Sof(H13D)=Sof(H13E)=
 Sof(H13F)=1-FVAR(3)
 Sof(O13A)=Sof(C12A)=Sof(H12A)=Sof(H12B)=Sof(C13A)=Sof(H13A)=Sof(H13B)=
 Sof(H13C)=FVAR(3)
 Sof(C15B)=Sof(H15D)=Sof(H15E)=Sof(H15F)=Sof(O14B)=Sof(C14B)=Sof(H14C)=
 Sof(H14D)=1-FVAR(4)
 Sof(O14A)=Sof(C14A)=Sof(H14A)=Sof(H14B)=Sof(C15A)=Sof(H15A)=Sof(H15B)=
 Sof(H15C)=FVAR(4)
 Fixed Uiso: H1A(0.08) H1B(0.08) H2A(0.08) H2B(0.08) H3A(0.08) H3B(0.08)
 H4A(0.08) H4B(0.08) H5A(0.08) H5B(0.08) H101(0.08) H201(0.08)
6.a Secondary CH2 refined with riding coordinates:
 C104(H10A,H10B), C105(H10C,H10D), C12A(H12A,H12B), C12B(H12C,H12D), C14A(H14A,
 H14B), C14B(H14C,H14D), C204(H20A,H20B), C205(H20C,H20D), C212(H21A,H21B),
 C214(H21H,H21I), C214(H21F,H21G)
6.b Me refined with riding coordinates:
 C116(H11A,H11B,H11C), C213(H21C,H21D,H21E), C216(H21J,H21K,H21L)
6.c Aromatic/amide H refined with riding coordinates:
 C107(H107), C108(H108), C1AA(H1AA), C208(H208)
6.d Idealised Me refined as rotating group:
 C13A(H13A,H13B,H13C), C13B(H13D,H13E,H13F), C15A(H15A,H15B,H15C), C15B(H15D,
 H15E,H15F), C15C(H15G,H15H,H15I), C15D(H15J,H15K,H15L)
;
_olex2_submission_special_instructions 'No special instructions were received'

loop_
_space_group_symop_operation_xyz
'x, y, z'
'-x+1/2, y+1/2, -z+1/2'
'-x, -y, -z'
'x-1/2, -y-1/2, z-1/2'

loop_
_atom_site_label
_atom_site_type_symbol
_atom_site_fract_x
_atom_site_fract_y
_atom_site_fract_z
_atom_site_U_iso_or_equiv
_atom_site_adp_type
_atom_site_occupancy
_atom_site_site_symmetry_order
_atom_site_calc_flag
_atom_site_refinement_flags_posn
_atom_site_refinement_flags_adp
_atom_site_refinement_flags_occupancy
_atom_site_disorder_assembly
_atom_site_disorder_group
S1 S 1.20657(8) -0.17461(10) 0.65186(5) 0.0333(3) Uani 1 1 d . . . . .
O11 O 1.1733(2) -0.1283(3) 0.69460(15) 0.0403(9) Uani 1 1 d . . . . .
O12 O 1.2789(2) -0.2407(3) 0.67156(16) 0.0383(8) Uani 1 1 d . . . . .
O13 O 1.1404(3) -0.2090(3) 0.60481(17) 0.0461(9) Uani 1 1 d . . . . .
C1 C 1.2528(4) -0.0684(5) 0.6232(2) 0.0452(13) Uani 1 1 d . . . . .
F11 F 1.1913(3) -0.0027(3) 0.60211(18) 0.0587(11) Uani 1 1 d . . . . .
F12 F 1.2866(3) -0.0997(3) 0.58221(17) 0.0626(10) Uani 1 1 d . . . . .
F13 F 1.3147(3) -0.0264(3) 0.66116(18) 0.0631(11) Uani 1 1 d . . . . .
S2 S 0.79476(10) -0.35374(11) 0.63283(7) 0.0440(3) Uani 1 1 d . . . . .
O21 O 0.7907(3) -0.2684(4) 0.6673(2) 0.0569(11) Uani 1 1 d . . . . .
O22 O 0.7595(4) -0.4416(4) 0.6513(2) 0.0654(13) Uani 1 1 d . . . . .
O23 O 0.8729(3) -0.3665(4) 0.6169(2) 0.0679(14) Uani 1 1 d . . . . .
C2 C 0.7156(4) -0.3258(6) 0.5675(3) 0.0559(17) Uani 1 1 d . . . . .
F21 F 0.7326(3) -0.2366(4) 0.54873(18) 0.0716(12) Uani 1 1 d . . . . .
F22 F 0.7204(3) -0.3926(4) 0.52933(19) 0.0839(15) Uani 1 1 d . . . . .
F23 F 0.6365(3) -0.3243(5) 0.5731(2) 0.0940(18) Uani 1 1 d . . . . .
O31 O 0.9355(3) -0.2960(4) 0.84643(19) 0.0544(11) Uiso 1 1 d . . . . .
S3A S 0.91572(17) -0.39784(18) 0.84765(11) 0.0368(7) Uiso 0.624(8) 1 d D . P A 1
O32A O 0.8271(5) -0.4209(6) 0.8419(3) 0.0516(19) Uiso 0.624(8) 1 d D . P A 1
O33A O 0.9618(7) -0.4600(8) 0.8195(4) 0.078(3) Uiso 0.624(8) 1 d D . P A 1
C3A C 0.9717(7) -0.4302(7) 0.9224(5) 0.074(4) Uiso 0.624(8) 1 d D . P A 1
F31A F 1.0569(7) -0.4069(9) 0.9313(5) 0.116(4) Uiso 0.624(8) 1 d D . P A 1
F32A F 0.9666(7) -0.5303(7) 0.9259(4) 0.093(3) Uiso 0.624(8) 1 d D . P A 1
F33A F 0.9337(7) -0.3770(8) 0.9547(4) 0.113(4) Uiso 0.624(8) 1 d D . P A 1
S3B S 0.8976(5) -0.3827(6) 0.8620(4) 0.0775(19) Uiso 0.376(8) 1 d D . P A -1
O32B O 0.8256(16) -0.384(3) 0.8854(13) 0.183(13) Uiso 0.376(8) 1 d D . P A -1
O33B O 0.871(2) -0.443(3) 0.8113(11) 0.217(17) Uiso 0.376(8) 1 d D . P A -1
C3B C 0.9888(9) -0.4534(11) 0.9103(6) 0.080(7) Uiso 0.376(8) 1 d D . P A -1
F31B F 1.0387(10) -0.4801(12) 0.8762(7) 0.096(5) Uiso 0.376(8) 1 d D . P A -1
F32B F 0.9452(15) -0.5052(15) 0.9413(9) 0.125(8) Uiso 0.376(8) 1 d D . P A -1
F33B F 1.0305(10) -0.3888(11) 0.9499(6) 0.088(4) Uiso 0.376(8) 1 d D . P A -1
Eu1 Eu 0.93227(2) 0.00321(2) 0.73494(2) 0.02657(11) Uani 1 1 d D . . . .
O1 O 0.9995(2) -0.0630(3) 0.66763(15) 0.0379(8) Uani 1 1 d D . . . .
H1A H 0.969(5) -0.090(6) 0.639(2) 0.080 Uiso 1 1 d D . . . .
H1B H 1.0524(17) -0.078(7) 0.679(3) 0.080 Uiso 1 1 d D . . . .
O2 O 0.9000(2) -0.1643(3) 0.75913(17) 0.0399(8) Uani 1 1 d D . . . .
H2A H 0.905(5) -0.182(6) 0.7920(10) 0.080 Uiso 1 1 d D . . . .
H2B H 0.859(4) -0.198(5) 0.740(2) 0.080 Uiso 1 1 d D . . . .
O3 O 0.8039(2) 0.0683(4) 0.75429(17) 0.0469(10) Uani 1 1 d D . . . .
H3A H 0.758(3) 0.083(5) 0.730(2) 0.080 Uiso 1 1 d D . . . .
H3B H 0.8083(19) 0.108(5) 0.781(2) 0.080 Uiso 1 1 d D . . . .
O4 O 0.8072(3) -0.0658(3) 0.6634(2) 0.0484(10) Uani 1 1 d D . . . .
H4A H 0.788(4) -0.1238(19) 0.659(4) 0.080 Uiso 1 1 d D . . . .
H4B H 0.765(3) -0.027(4) 0.652(4) 0.080 Uiso 1 1 d D . . . .
O5 O 0.9609(3) -0.1995(4) 0.58772(18) 0.0496(10) Uani 1 1 d . . . . .
H5A H 0.928(6) -0.256(7) 0.610(4) 0.080 Uiso 1 1 d . . . . .
H5B H 1.019(6) -0.206(7) 0.595(4) 0.080 Uiso 1 1 d . . . . .
P1 P 1.03463(8) 0.05469(11) 0.87868(5) 0.0352(3) Uani 1 1 d D . . . .
N101 N 1.2171(3) -0.0481(3) 0.80526(17) 0.0282(8) Uani 1 1 d . . . . .
H101 H 1.222(6) -0.093(7) 0.786(4) 0.080 Uiso 1 1 d . . . . .
O101 O 1.0712(2) -0.0630(3) 0.78219(15) 0.0313(7) Uani 1 1 d . . . . .
O102 O 0.9605(2) 0.0432(3) 0.82942(15) 0.0363(8) Uani 1 1 d . . . . .
C101 C 1.1382(3) -0.0299(4) 0.8159(2) 0.0270(9) Uani 1 1 d . . . . .
C102 C 1.1367(3) 0.0261(4) 0.8654(2) 0.0292(10) Uani 1 1 d . . . . .
C103 C 1.2146(3) 0.0533(4) 0.9014(2) 0.0296(10) Uani 1 1 d . . . . .
C104 C 1.2368(3) 0.1111(4) 0.9550(2) 0.0390(12) Uani 1 1 d . . . . .
H10A H 1.210470 0.080811 0.981952 0.047 Uiso 1 1 calc R . . . .
H10B H 1.216341 0.178902 0.948714 0.047 Uiso 1 1 calc R . . . .
C105 C 1.3380(3) 0.1082(4) 0.9760(2) 0.0403(12) Uani 1 1 d . . . . .
H10C H 1.361748 0.174686 0.982436 0.048 Uiso 1 1 calc R . . . .
H10D H 1.356346 0.070530 1.010217 0.048 Uiso 1 1 calc R . . . .
C106 C 1.3669(3) 0.0581(4) 0.9297(2) 0.0351(11) Uani 1 1 d . . . . .
C107 C 1.4468(3) 0.0394(4) 0.9201(2) 0.0355(11) Uani 1 1 d . . . . .
H107 H 1.497610 0.059748 0.945560 0.043 Uiso 1 1 calc R . . . .
C108 C 1.4510(3) -0.0108(4) 0.8711(3) 0.0356(12) Uani 1 1 d . . . . .
H108 H 1.505236 -0.023546 0.865134 0.043 Uiso 1 1 calc R . . . .
C109 C 1.3767(3) -0.0417(4) 0.8316(2) 0.0294(9) Uani 1 1 d . . . . .
C110 C 1.2954(3) -0.0217(4) 0.8412(2) 0.0288(10) Uani 1 1 d . . . . .
C111 C 1.2932(3) 0.0278(4) 0.8891(2) 0.0299(10) Uani 1 1 d . . . . .
O13A O 1.0272(7) 0.0074(6) 0.9347(3) 0.031(2) Uani 0.512(16) 1 d D . P B 1
C12A C 1.0010(6) -0.0985(7) 0.9306(4) 0.031(3) Uani 0.512(16) 1 d D . P B 1
H12A H 1.037371 -0.135674 0.961330 0.037 Uiso 0.512(16) 1 calc R . P B 1
H12B H 1.007521 -0.126770 0.896195 0.037 Uiso 0.512(16) 1 calc R . P B 1
C13A C 0.9086(7) -0.1032(10) 0.9325(5) 0.039(3) Uani 0.512(16) 1 d D . P B 1
H13A H 0.873537 -0.064738 0.902525 0.058 Uiso 0.512(16) 1 calc GR . P B 1
H13B H 0.903305 -0.077041 0.967207 0.058 Uiso 0.512(16) 1 calc GR . P B 1
H13C H 0.889311 -0.170902 0.928827 0.058 Uiso 0.512(16) 1 calc GR . P B 1
O13B O 1.0294(8) -0.0333(10) 0.9197(5) 0.069(5) Uani 0.488(16) 1 d D . P B -1
C12B C 0.9459(10) -0.0607(15) 0.9322(8) 0.082(7) Uani 0.488(16) 1 d D . P B -1
H12C H 0.931834 -0.011170 0.956669 0.098 Uiso 0.488(16) 1 calc R . P B -1
H12D H 0.899864 -0.060371 0.897940 0.098 Uiso 0.488(16) 1 calc R . P B -1
C13B C 0.9492(14) -0.1593(13) 0.9585(7) 0.075(6) Uani 0.488(16) 1 d D . P B -1
H13D H 0.959662 -0.209110 0.933557 0.113 Uiso 0.488(16) 1 calc GR . P B -1
H13E H 0.894737 -0.172321 0.966951 0.113 Uiso 0.488(16) 1 calc GR . P B -1
H13F H 0.995271 -0.160416 0.992151 0.113 Uiso 0.488(16) 1 calc GR . P B -1
O14A O 1.0393(5) 0.1639(4) 0.9016(3) 0.0404(17) Uani 0.764(10) 1 d D . P B 1
C14A C 1.0333(5) 0.2503(6) 0.8639(4) 0.049(2) Uani 0.764(10) 1 d D . P B 1
H14A H 1.058478 0.232656 0.833793 0.059 Uiso 0.764(10) 1 calc R . P B 1
H14B H 1.067144 0.304579 0.884290 0.059 Uiso 0.764(10) 1 calc R . P B 1
C15A C 0.9425(6) 0.2844(8) 0.8403(5) 0.067(3) Uani 0.764(10) 1 d D . P B 1
H15A H 0.910230 0.233738 0.816612 0.101 Uiso 0.764(10) 1 calc GR . P B 1
H15B H 0.942692 0.343817 0.819203 0.101 Uiso 0.764(10) 1 calc GR . P B 1
H15C H 0.915741 0.297584 0.869927 0.101 Uiso 0.764(10) 1 calc GR . P B 1
C15B C 1.065(2) 0.310(2) 0.9415(13) 0.067(3) Uani 0.236(10) 1 d D U P B -1
H15D H 1.025704 0.364672 0.929374 0.101 Uiso 0.236(10) 1 calc GR . P B -1
H15E H 1.123628 0.333089 0.949940 0.101 Uiso 0.236(10) 1 calc GR . P B -1
H15F H 1.053454 0.281096 0.974178 0.101 Uiso 0.236(10) 1 calc GR . P B -1
O14B O 1.0517(18) 0.1369(15) 0.9247(8) 0.053(7) Uani 0.236(10) 1 d D . P B -1
C14B C 1.051(2) 0.2347(17) 0.8971(12) 0.049(2) Uani 0.236(10) 1 d D U P B -1
H14C H 1.096677 0.238061 0.878161 0.059 Uiso 0.236(10) 1 calc R . P B -1
H14D H 0.995344 0.245290 0.870173 0.059 Uiso 0.236(10) 1 calc R . P B -1
O105 O 1.3731(2) -0.0911(3) 0.78372(15) 0.0355(8) Uani 1 1 d . . . . .
C116 C 1.4511(3) -0.0977(5) 0.7653(3) 0.0423(12) Uani 1 1 d . . . . .
H11A H 1.439423 -0.134360 0.731125 0.063 Uiso 1 1 calc R . . . .
H11B H 1.470643 -0.032260 0.759396 0.063 Uiso 1 1 calc R . . . .
H11C H 1.495404 -0.131025 0.792933 0.063 Uiso 1 1 calc R . . . .
P2 P 0.91484(8) 0.18439(10) 0.62731(5) 0.0308(3) Uani 1 1 d . . . . .
N201 N 1.1644(2) 0.1647(3) 0.71804(16) 0.0286(8) Uani 1 1 d D . . . .
H201 H 1.1883(17) 0.172(5) 0.7519(5) 0.080 Uiso 1 1 d D . . . .
O201 O 1.0385(2) 0.1310(3) 0.73875(14) 0.0309(7) Uani 1 1 d . . . . .
O202 O 0.8790(2) 0.1149(3) 0.66146(15) 0.0333(7) Uani 1 1 d . . . . .
O203 O 0.8882(2) 0.2945(3) 0.63117(18) 0.0443(9) Uani 1 1 d . . . . .
O204 O 0.8834(2) 0.1626(3) 0.56395(15) 0.0422(9) Uani 1 1 d . . . . .
O205 O 1.3455(2) 0.1640(3) 0.74929(15) 0.0341(8) Uani 1 1 d . . . . .
C201 C 1.0770(3) 0.1597(4) 0.70304(19) 0.0281(9) Uani 1 1 d D . . . .
C202 C 1.0302(3) 0.1888(4) 0.6464(2) 0.0279(9) Uani 1 1 d . . . . .
C203 C 1.0783(3) 0.2221(4) 0.6113(2) 0.0289(9) Uani 1 1 d . . . . .
C204 C 1.0535(3) 0.2602(4) 0.5526(2) 0.0334(10) Uani 1 1 d . . . . .
H20A H 1.018055 0.319424 0.549852 0.040 Uiso 1 1 calc R . . . .
H20B H 1.020832 0.210371 0.527630 0.040 Uiso 1 1 calc R . . . .
C205 C 1.1405(3) 0.2838(4) 0.5379(2) 0.0371(11) Uani 1 1 d . . . . .
H20C H 1.146487 0.244263 0.506666 0.045 Uiso 1 1 calc R . . . .
H20D H 1.143729 0.353453 0.528944 0.045 Uiso 1 1 calc R . . . .
C0AA C 1.2103(3) 0.2573(4) 0.5900(2) 0.0324(10) Uani 1 1 d . . . . .
C1AA C 1.3001(3) 0.2581(4) 0.6040(2) 0.0356(11) Uani 1 1 d . . . . .
H1AA H 1.329603 0.278982 0.578419 0.043 Uiso 1 1 calc R . . . .
C208 C 1.3465(3) 0.2272(4) 0.6572(2) 0.0330(10) Uani 1 1 d . . . . .
H208 H 1.406941 0.227562 0.665967 0.040 Uiso 1 1 calc R . . . .
C209 C 1.3057(3) 0.1959(3) 0.6974(2) 0.0297(10) Uani 1 1 d . . . . .
C210 C 1.2146(3) 0.1951(3) 0.6833(2) 0.0288(9) Uani 1 1 d D . . . .
C211 C 1.1702(3) 0.2242(4) 0.6301(2) 0.0292(10) Uani 1 1 d . . . . .
C212 C 0.7981(4) 0.3190(5) 0.6310(3) 0.0540(16) Uani 1 1 d . . . . .
H21A H 0.759573 0.265516 0.614047 0.065 Uiso 1 1 calc R . . . .
H21B H 0.779878 0.378852 0.609488 0.065 Uiso 1 1 calc R . . . .
C213 C 0.7934(5) 0.3344(6) 0.6895(4) 0.073(2) Uani 1 1 d . . . . .
H21C H 0.734721 0.350397 0.689671 0.109 Uiso 1 1 calc R . . . .
H21D H 0.811077 0.274759 0.710401 0.109 Uiso 1 1 calc R . . . .
H21E H 0.831320 0.387747 0.705856 0.109 Uiso 1 1 calc R . . . .
C214 C 0.8748(7) 0.0610(6) 0.5428(3) 0.076(2) Uani 1 1 d . . . . .
H21H H 0.867364 0.018284 0.572480 0.091 Uiso 0.542(15) 1 calc R . P C 1
H21I H 0.821148 0.057590 0.513403 0.091 Uiso 0.542(15) 1 calc R . P C 1
H21F H 0.889426 0.063212 0.507394 0.091 Uiso 0.458(15) 1 calc R . P C -1
H21G H 0.920500 0.023109 0.567666 0.091 Uiso 0.458(15) 1 calc R . P C -1
C15C C 0.9409(13) 0.0194(12) 0.5219(7) 0.077(4) Uani 0.542(15) 1 d . . P C 1
H15G H 0.945175 0.055490 0.489569 0.115 Uiso 0.542(15) 1 calc GR . P C 1
H15H H 0.927240 -0.048684 0.512184 0.115 Uiso 0.542(15) 1 calc GR . P C 1
H15I H 0.995282 0.023034 0.549747 0.115 Uiso 0.542(15) 1 calc GR . P C 1
C15D C 0.8052(16) 0.0078(13) 0.5348(8) 0.077(4) Uani 0.458(15) 1 d . U P C -1
H15J H 0.801188 -0.020062 0.569425 0.115 Uiso 0.458(15) 1 calc GR . P C -1
H15K H 0.807384 -0.044730 0.509173 0.115 Uiso 0.458(15) 1 calc GR . P C -1
H15L H 0.755120 0.048538 0.519716 0.115 Uiso 0.458(15) 1 calc GR . P C -1
C216 C 1.4366(3) 0.1830(4) 0.7685(2) 0.0395(12) Uani 1 1 d . . . . .
H21J H 1.458019 0.157511 0.805460 0.059 Uiso 1 1 calc R . . . .
H21K H 1.466349 0.151221 0.744316 0.059 Uiso 1 1 calc R . . . .
H21L H 1.446678 0.253238 0.768619 0.059 Uiso 1 1 calc R . . . .

loop_
_atom_site_aniso_label
_atom_site_aniso_U_11
_atom_site_aniso_U_22
_atom_site_aniso_U_33
_atom_site_aniso_U_23
_atom_site_aniso_U_13
_atom_site_aniso_U_12
S1 0.0277(6) 0.0365(6) 0.0360(6) -0.0042(5) 0.0090(5) 0.0043(5)
O11 0.0291(18) 0.053(2) 0.0388(19) -0.0099(17) 0.0092(15) 0.0084(16)
O12 0.0335(18) 0.041(2) 0.044(2) 0.0000(16) 0.0151(16) 0.0066(15)
O13 0.036(2) 0.054(2) 0.046(2) -0.0122(19) 0.0081(17) 0.0009(18)
C1 0.048(3) 0.043(3) 0.045(3) 0.004(3) 0.012(3) 0.008(3)
F11 0.069(3) 0.048(2) 0.054(2) 0.0063(16) 0.005(2) 0.0194(17)
F12 0.065(2) 0.068(3) 0.064(2) 0.019(2) 0.034(2) 0.014(2)
F13 0.061(2) 0.050(2) 0.067(3) 0.011(2) -0.003(2) -0.0145(19)
S2 0.0414(7) 0.0389(7) 0.0534(8) -0.0001(6) 0.0152(6) -0.0058(6)
O21 0.058(3) 0.050(3) 0.060(3) -0.008(2) 0.010(2) -0.009(2)
O22 0.087(4) 0.049(3) 0.070(3) -0.002(2) 0.037(3) -0.018(2)
O23 0.047(3) 0.065(3) 0.096(4) 0.006(3) 0.026(3) 0.005(2)
C2 0.040(3) 0.080(5) 0.052(4) -0.004(3) 0.020(3) -0.018(3)
F21 0.070(3) 0.079(3) 0.067(3) 0.020(2) 0.020(2) 0.013(2)
F22 0.095(3) 0.103(4) 0.059(2) -0.027(3) 0.030(2) -0.040(3)
F23 0.034(2) 0.166(6) 0.084(3) -0.005(3) 0.019(2) -0.013(3)
Eu1 0.01868(15) 0.02941(16) 0.03223(16) 0.00187(9) 0.00773(10) 0.00142(8)
O1 0.0272(17) 0.047(2) 0.0372(19) -0.0056(17) 0.0050(15) 0.0058(16)
O2 0.0315(18) 0.035(2) 0.052(2) 0.0062(17) 0.0079(16) -0.0031(15)
O3 0.0301(19) 0.068(3) 0.043(2) -0.001(2) 0.0101(16) 0.0172(19)
O4 0.038(2) 0.038(2) 0.062(3) -0.004(2) -0.0013(19) -0.0006(17)
O5 0.037(2) 0.061(3) 0.047(2) -0.012(2) 0.0047(18) -0.004(2)
P1 0.0228(6) 0.0527(8) 0.0323(6) -0.0023(6) 0.0115(5) -0.0052(5)
N101 0.0226(18) 0.031(2) 0.030(2) -0.0004(17) 0.0058(15) 0.0041(16)
O101 0.0203(15) 0.0332(18) 0.0376(17) -0.0052(15) 0.0028(13) 0.0035(13)
O102 0.0241(16) 0.048(2) 0.0398(19) 0.0004(17) 0.0134(14) 0.0050(15)
C101 0.022(2) 0.026(2) 0.033(2) 0.0025(19) 0.0078(18) 0.0001(18)
C102 0.022(2) 0.034(2) 0.034(2) 0.001(2) 0.0111(19) -0.0014(19)
C103 0.027(2) 0.030(2) 0.033(2) 0.0049(19) 0.0085(19) -0.0037(18)
C104 0.035(3) 0.048(3) 0.035(3) -0.005(2) 0.010(2) -0.007(2)
C105 0.034(3) 0.047(3) 0.037(3) -0.004(2) 0.004(2) -0.009(2)
C106 0.029(2) 0.035(3) 0.038(3) 0.006(2) 0.002(2) -0.003(2)
C107 0.022(2) 0.038(3) 0.041(3) 0.003(2) -0.001(2) -0.002(2)
C108 0.019(2) 0.036(3) 0.052(3) 0.007(2) 0.010(2) 0.0010(18)
C109 0.024(2) 0.028(2) 0.037(2) 0.004(2) 0.0087(19) 0.0008(18)
C110 0.023(2) 0.025(2) 0.038(3) 0.006(2) 0.0066(19) -0.0001(17)
C111 0.028(2) 0.029(2) 0.032(2) 0.005(2) 0.0056(19) -0.0027(19)
O13A 0.030(4) 0.054(5) 0.015(4) -0.005(3) 0.015(3) -0.008(4)
C12A 0.020(5) 0.033(5) 0.046(6) 0.012(4) 0.021(4) 0.006(4)
C13A 0.028(6) 0.043(7) 0.050(7) 0.005(5) 0.018(5) -0.005(5)
O13B 0.036(5) 0.149(16) 0.028(6) -0.006(8) 0.019(5) -0.006(9)
C12B 0.055(12) 0.13(2) 0.062(10) 0.017(11) 0.021(8) -0.019(13)
C13B 0.093(14) 0.086(13) 0.056(9) -0.009(9) 0.036(10) -0.030(11)
O14A 0.024(3) 0.065(4) 0.035(3) -0.021(3) 0.011(3) -0.002(3)
C14A 0.044(4) 0.042(4) 0.066(6) -0.009(4) 0.026(4) -0.006(3)
C15A 0.063(6) 0.052(5) 0.087(7) 0.011(5) 0.021(5) -0.007(4)
C15B 0.063(6) 0.052(5) 0.087(7) 0.011(5) 0.021(5) -0.007(4)
O14B 0.038(13) 0.087(17) 0.040(12) -0.015(12) 0.021(12) -0.016(12)
C14B 0.044(4) 0.042(4) 0.066(6) -0.009(4) 0.026(4) -0.006(3)
O105 0.0227(16) 0.042(2) 0.0431(19) -0.0027(16) 0.0108(14) 0.0020(14)
C116 0.033(3) 0.045(3) 0.055(3) 0.002(3) 0.021(2) 0.007(2)
P2 0.0219(5) 0.0345(6) 0.0351(6) 0.0048(5) 0.0056(5) 0.0004(5)
N201 0.0225(18) 0.033(2) 0.0304(19) 0.0009(17) 0.0065(15) -0.0023(15)
O201 0.0244(16) 0.0384(18) 0.0304(16) 0.0012(14) 0.0081(13) -0.0058(13)
O202 0.0217(15) 0.0390(19) 0.0380(18) 0.0046(15) 0.0054(13) 0.0003(14)
O203 0.0266(18) 0.040(2) 0.065(3) 0.0056(19) 0.0095(17) 0.0061(15)
O204 0.0310(18) 0.055(2) 0.0368(19) 0.0067(17) 0.0024(15) -0.0064(17)
O205 0.0228(16) 0.0345(18) 0.0431(19) 0.0060(15) 0.0050(14) -0.0050(13)
C201 0.024(2) 0.029(2) 0.032(2) -0.0018(19) 0.0073(18) -0.0031(17)
C202 0.023(2) 0.029(2) 0.032(2) 0.0010(19) 0.0082(18) -0.0003(17)
C203 0.028(2) 0.026(2) 0.033(2) -0.0017(19) 0.0096(19) 0.0009(18)
C204 0.032(2) 0.036(3) 0.033(2) 0.002(2) 0.009(2) 0.001(2)
C205 0.038(3) 0.039(3) 0.036(3) 0.005(2) 0.012(2) -0.003(2)
C0AA 0.033(2) 0.031(2) 0.036(2) 0.000(2) 0.014(2) -0.0022(19)
C1AA 0.032(3) 0.037(3) 0.043(3) 0.000(2) 0.020(2) -0.001(2)
C208 0.024(2) 0.032(2) 0.045(3) 0.001(2) 0.013(2) 0.0002(18)
C209 0.027(2) 0.024(2) 0.039(3) 0.0022(19) 0.009(2) -0.0014(17)
C210 0.026(2) 0.026(2) 0.036(2) 0.0002(19) 0.0096(19) -0.0012(17)
C211 0.027(2) 0.027(2) 0.036(2) -0.0023(19) 0.0131(19) -0.0003(18)
C212 0.033(3) 0.043(3) 0.085(5) 0.001(3) 0.013(3) 0.010(2)
C213 0.066(5) 0.057(4) 0.109(7) 0.015(4) 0.048(5) 0.020(4)
C214 0.099(6) 0.061(5) 0.050(4) -0.013(4) -0.013(4) 0.003(4)
C15C 0.101(11) 0.067(7) 0.056(6) -0.004(5) 0.008(7) -0.027(7)
C15D 0.101(11) 0.067(7) 0.056(6) -0.004(5) 0.008(7) -0.027(7)
C216 0.019(2) 0.043(3) 0.053(3) 0.006(2) 0.002(2) -0.002(2)

loop_
_atom_type_symbol
_atom_type_description
_atom_type_scat_dispersion_real
_atom_type_scat_dispersion_imag
_atom_type_scat_source
C C 0.0050 0.0020 'International Tables Vol C Tables 4.2.6.8 and 6.1.1.4'
H H 0.0000 0.0000 'International Tables Vol C Tables 4.2.6.8 and 6.1.1.4'
Eu Eu -0.0800 4.7610 'International Tables Vol C Tables 4.2.6.8 and 6.1.1.4'
F F 0.0240 0.0140 'International Tables Vol C Tables 4.2.6.8 and 6.1.1.4'
N N 0.0090 0.0050 'International Tables Vol C Tables 4.2.6.8 and 6.1.1.4'
O O 0.0150 0.0090 'International Tables Vol C Tables 4.2.6.8 and 6.1.1.4'
P P 0.1310 0.1290 'International Tables Vol C Tables 4.2.6.8 and 6.1.1.4'
S S 0.1580 0.1680 'International Tables Vol C Tables 4.2.6.8 and 6.1.1.4'

loop_
_geom_angle_atom_site_label_1
_geom_angle_atom_site_label_2
_geom_angle_atom_site_label_3
_geom_angle
_geom_angle_site_symmetry_1
_geom_angle_site_symmetry_3
_geom_angle_publ_flag
O11 S1 C1 102.2(3) . . ?
O12 S1 O11 115.4(2) . . ?
O12 S1 C1 104.5(3) . . ?
O13 S1 O11 114.2(2) . . ?
O13 S1 O12 115.5(2) . . ?
O13 S1 C1 102.5(3) . . ?
F11 C1 S1 110.3(4) . . ?
F11 C1 F12 108.0(5) . . ?
F12 C1 S1 109.4(4) . . ?
F13 C1 S1 111.0(4) . . ?
F13 C1 F11 109.7(5) . . ?
F13 C1 F12 108.3(5) . . ?
O21 S2 C2 103.8(3) . . ?
O22 S2 O21 112.5(3) . . ?
O22 S2 C2 102.7(3) . . ?
O23 S2 O21 116.3(3) . . ?
O23 S2 O22 115.9(3) . . ?
O23 S2 C2 103.2(3) . . ?
F21 C2 S2 110.0(5) . . ?
F22 C2 S2 110.2(6) . . ?
F22 C2 F21 107.7(5) . . ?
F23 C2 S2 111.7(5) . . ?
F23 C2 F21 108.2(7) . . ?
F23 C2 F22 109.0(6) . . ?
S3A O31 S3B 22.6(4) . . ?
O31 S3A O32A 115.7(4) . . ?
O31 S3A O33A 114.7(5) . . ?
O31 S3A C3A 101.3(4) . . ?
O31 S3A O32B 96.7(11) . . ?
O31 S3A C3B 108.6(5) . . ?
O32A S3A O33A 116.9(5) . . ?
O32A S3A C3A 104.4(5) . . ?
O32A S3A O32B 38.5(10) . . ?
O32A S3A C3B 112.8(6) . . ?
O33A S3A C3A 100.4(5) . . ?
O33A S3A O32B 148.3(12) . . ?
O33A S3A C3B 83.5(6) . . ?
C3A S3A O32B 76.0(10) . . ?
S3B S3A O31 79.1(9) . . ?
S3B S3A O32A 58.2(9) . . ?
S3B S3A O33A 164.5(10) . . ?
S3B S3A C3A 68.8(8) . . ?
S3B S3A O32B 21.0(13) . . ?
S3B S3A O33B 112.6(19) . . ?
S3B S3A C3B 85.5(9) . . ?
O33B S3A O31 126(2) . . ?
O33B S3A O32A 54.6(17) . . ?
O33B S3A O33A 65.9(16) . . ?
O33B S3A C3A 133(2) . . ?
O33B S3A O32B 93.1(18) . . ?
O33B S3A C3B 125(2) . . ?
C3B S3A C3A 16.9(5) . . ?
C3B S3A O32B 90.5(10) . . ?
S3B O32A S3A 22.8(5) . . ?
O32B O32A S3A 94.2(12) . . ?
O32B O32A S3B 71.8(12) . . ?
O32B O32A O33B 146.0(17) . . ?
O33B O32A S3A 52.0(13) . . ?
O33B O32A S3B 74.6(14) . . ?
S3A O33A S3B 4.3(3) . . ?
S3A O33A O33B 48.4(8) . . ?
S3A O33A F31B 92.1(7) . . ?
O33B O33A S3B 48.4(8) . . ?
O33B O33A F31B 130.8(14) . . ?
F31B O33A S3B 89.9(7) . . ?
F31A C3A S3A 107.6(8) . . ?
F31A C3A F32A 107.1(10) . . ?
F31A C3A S3B 118.1(9) . . ?
F31A C3A F31B 58.8(8) . . ?
F32A C3A S3A 105.8(7) . . ?
F32A C3A S3B 112.2(8) . . ?
F32A C3A F31B 74.7(9) . . ?
F33A C3A S3A 107.4(8) . . ?
F33A C3A F31A 111.5(10) . . ?
F33A C3A F32A 116.9(11) . . ?
F33A C3A S3B 90.8(8) . . ?
F33A C3A F31B 167.7(10) . . ?
S3B C3A S3A 16.9(3) . . ?
S3B C3A F31B 88.0(8) . . ?
C3B C3A S3A 76.3(12) . . ?
C3B C3A F31A 66.8(19) . . ?
C3B C3A F32A 61.3(19) . . ?
C3B C3A F33A 176.2(16) . . ?
C3B C3A S3B 93.0(12) . . ?
C3B C3A F31B 13.5(18) . . ?
C3B C3A F32B 90.7(19) . . ?
C3B C3A F33B 99.2(19) . . ?
F31B C3A S3A 71.1(6) . . ?
F32B C3A S3A 116.3(14) . . ?
F32B C3A F31A 123.7(15) . . ?
F32B C3A F32A 29.4(11) . . ?
F32B C3A F33A 87.5(14) . . ?
F32B C3A S3B 113.7(14) . . ?
F32B C3A F31B 104.2(14) . . ?
F33B C3A S3A 125.1(11) . . ?
F33B C3A F31A 33.3(8) . . ?
F33B C3A F32A 119.8(12) . . ?
F33B C3A F33A 78.8(11) . . ?
F33B C3A S3B 126.0(11) . . ?
F33B C3A F31B 92.0(10) . . ?
F33B C3A F32B 118.5(17) . . ?
C3A F31A F31B 77.0(8) . . ?
C3B F31A C3A 24.2(8) . . ?
C3B F31A F31B 53.4(7) . . ?
F33B F31A C3A 58.2(13) . . ?
F33B F31A C3B 81.8(13) . . ?
F33B F31A F31B 135.1(16) . . ?
C3B F32A C3A 24.0(8) . . ?
F32B F32A C3A 65.2(16) . . ?
F32B F32A C3B 89.3(16) . . ?
C3A F33A C3B 1.1(5) . . ?
C3A F33A F33B 45.4(7) . . ?
F33B F33A C3B 44.8(4) . . ?
O31 S3B O33A 88.4(6) . . ?
O31 S3B C3A 107.2(6) . . ?
O31 S3B O32B 125.0(16) . . ?
O31 S3B O33B 105.4(18) . . ?
O31 S3B C3B 106.4(7) . . ?
S3A S3B O31 78.3(9) . . ?
S3A S3B O32A 99.0(11) . . ?
S3A S3B O33A 11.2(7) . . ?
S3A S3B C3A 94.3(9) . . ?
S3A S3B O32B 151.0(18) . . ?
S3A S3B O33B 47.0(16) . . ?
S3A S3B C3B 77.5(9) . . ?
O32A S3B O31 130.5(7) . . ?
O32A S3B O33A 96.2(7) . . ?
O32A S3B C3A 122.3(7) . . ?
O32A S3B O32B 53.5(14) . . ?
O32A S3B O33B 52.2(15) . . ?
O32A S3B C3B 121.5(8) . . ?
C3A S3B O33A 86.7(6) . . ?
C3A S3B C3B 17.1(5) . . ?
O32B S3B O33A 144.1(16) . . ?
O32B S3B C3A 94.2(14) . . ?
O32B S3B O33B 105.6(18) . . ?
O32B S3B C3B 107.4(14) . . ?
O33B S3B O33A 46.3(13) . . ?
O33B S3B C3A 120.6(15) . . ?
O33B S3B C3B 105.6(14) . . ?
C3B S3B O33A 69.7(6) . . ?
O32A O32B S3A 47.3(7) . . ?
O32A O32B S3B 54.8(9) . . ?
S3B O32B S3A 8.0(5) . . ?
S3A O33B O32A 73.4(14) . . ?
S3A O33B O33A 65.6(15) . . ?
S3A O33B S3B 20.4(6) . . ?
O32A O33B O33A 133.6(17) . . ?
O32A O33B S3B 53.1(10) . . ?
O33A O33B S3B 85.3(13) . . ?
S3A C3B F33A 89.4(7) . . ?
S3A C3B S3B 17.0(3) . . ?
C3A C3B S3A 86.7(12) . . ?
C3A C3B F31A 89(2) . . ?
C3A C3B F32A 95(2) . . ?
C3A C3B F33A 2.7(11) . . ?
C3A C3B S3B 70.0(11) . . ?
C3A C3B F31B 161(3) . . ?
C3A C3B F32B 65.3(18) . . ?
C3A C3B F33B 57.0(17) . . ?
F31A C3B S3A 116.1(12) . . ?
F31A C3B F33A 87.9(10) . . ?
F31A C3B S3B 117.1(12) . . ?
F31A C3B F31B 79.1(12) . . ?
F31A C3B F32B 122.5(16) . . ?
F31A C3B F33B 32.9(8) . . ?
F32A C3B S3A 117.1(11) . . ?
F32A C3B F31A 126.8(13) . . ?
F32A C3B F33A 93.5(11) . . ?
F32A C3B S3B 113.9(11) . . ?
F32A C3B F31B 104.2(14) . . ?
F32A C3B F32B 29.4(11) . . ?
F32A C3B F33B 116.8(13) . . ?
S3B C3B F33A 72.6(7) . . ?
F31B C3B S3A 85.4(10) . . ?
F31B C3B F33A 162.0(13) . . ?
F31B C3B S3B 102.3(11) . . ?
F31B C3B F32B 133.7(17) . . ?
F32B C3B S3A 112.8(13) . . ?
F32B C3B F33A 64.1(11) . . ?
F32B C3B S3B 101.6(12) . . ?
F33B C3B S3A 115.9(11) . . ?
F33B C3B F33A 55.6(9) . . ?
F33B C3B S3B 106.8(11) . . ?
F33B C3B F31B 111.9(14) . . ?
F33B C3B F32B 98.1(14) . . ?
O33A F31B C3A 93.1(9) . . ?
O33A F31B F31A 123.3(10) . . ?
F31A F31B C3A 44.3(4) . . ?
C3B F31B O33A 94.0(11) . . ?
C3B F31B C3A 5.5(7) . . ?
C3B F31B F31A 47.5(9) . . ?
C3A F32B C3B 24.0(8) . . ?
F32A F32B C3A 85.4(17) . . ?
F32A F32B C3B 61.3(16) . . ?
C3A F33B F33A 55.8(8) . . ?
C3A F33B C3B 23.8(8) . . ?
F31A F33B C3A 88.5(14) . . ?
F31A F33B F33A 143.1(18) . . ?
F31A F33B C3B 65.4(15) . . ?
C3B F33B F33A 79.6(10) . . ?
O1 Eu1 O2 89.41(14) . . ?
O1 Eu1 O4 77.08(14) . . ?
O1 Eu1 P1 127.13(9) . . ?
O1 Eu1 O101 71.38(12) . . ?
O1 Eu1 P2 71.90(11) . . ?
O1 Eu1 O201 81.72(13) . . ?
O2 Eu1 O4 69.39(14) . . ?
O2 Eu1 P1 90.11(10) . . ?
O2 Eu1 P2 147.13(10) . . ?
O3 Eu1 O1 147.61(13) . . ?
O3 Eu1 O2 92.53(15) . . ?
O3 Eu1 O4 73.44(15) . . ?
O3 Eu1 P1 85.21(10) . . ?
O3 Eu1 O101 140.19(13) . . ?
O3 Eu1 P2 89.88(11) . . ?
O3 Eu1 O201 111.08(15) . . ?
O4 Eu1 P1 149.18(12) . . ?
O4 Eu1 P2 79.98(11) . . ?
O101 Eu1 O2 76.00(13) . . ?
O101 Eu1 O4 132.82(13) . . ?
O101 Eu1 P1 57.35(9) . . ?
O101 Eu1 P2 120.30(9) . . ?
O101 Eu1 O201 72.38(12) . . ?
O102 Eu1 O1 142.17(12) . . ?
O102 Eu1 O2 87.79(14) . . ?
O102 Eu1 O3 70.21(13) . . ?
O102 Eu1 O4 135.77(14) . . ?
O102 Eu1 P1 15.31(8) . . ?
O102 Eu1 O101 71.35(12) . . ?
O102 Eu1 P2 123.59(11) . . ?
O102 Eu1 O201 81.19(12) . . ?
O102 Eu1 O202 124.87(14) . . ?
P2 Eu1 P1 122.76(4) . . ?
O201 Eu1 O2 148.36(12) . . ?
O201 Eu1 O4 136.26(14) . . ?
O201 Eu1 P1 71.98(8) . . ?
O201 Eu1 P2 57.07(8) . . ?
O202 Eu1 O1 80.08(13) . . ?
O202 Eu1 O2 137.12(13) . . ?
O202 Eu1 O3 76.63(13) . . ?
O202 Eu1 O4 67.75(14) . . ?
O202 Eu1 P1 129.08(10) . . ?
O202 Eu1 O101 136.23(12) . . ?
O202 Eu1 P2 16.07(8) . . ?
O202 Eu1 O201 71.21(12) . . ?
Eu1 O1 H1A 120(6) . . ?
Eu1 O1 H1B 116(6) . . ?
H1A O1 H1B 120(9) . . ?
Eu1 O2 H2A 122(5) . . ?
Eu1 O2 H2B 123(5) . . ?
H2A O2 H2B 106(3) . . ?
Eu1 O3 H3A 124(5) . . ?
Eu1 O3 H3B 120(2) . . ?
H3A O3 H3B 107(3) . . ?
Eu1 O4 H4A 131(5) . . ?
Eu1 O4 H4B 116(5) . . ?
H4A O4 H4B 107(3) . . ?
H5A O5 H5B 114(7) . . ?
O102 P1 Eu1 24.85(13) . . ?
O102 P1 C102 113.1(2) . . ?
O102 P1 O13A 118.0(4) . . ?
O102 P1 O13B 107.1(6) . . ?
O102 P1 O14A 110.7(3) . . ?
O102 P1 O14B 129.3(11) . . ?
C102 P1 Eu1 88.31(17) . . ?
O13A P1 Eu1 133.6(3) . . ?
O13A P1 C102 111.2(4) . . ?
O13A P1 O13B 24.5(5) . . ?
O13A P1 O14A 93.7(5) . . ?
O13A P1 O14B 71.0(10) . . ?
O13B P1 Eu1 114.4(6) . . ?
O13B P1 C102 99.4(5) . . ?
O14A P1 Eu1 120.5(3) . . ?
O14A P1 C102 108.1(3) . . ?
O14A P1 O13B 118.2(6) . . ?
O14B P1 Eu1 144.4(11) . . ?
O14B P1 C102 107.3(10) . . ?
O14B P1 O13B 94.9(11) . . ?
O14B P1 O14A 24.5(9) . . ?
C101 N101 H101 119(7) . . ?
C101 N101 C110 123.1(4) . . ?
C110 N101 H101 113(7) . . ?
C101 O101 Eu1 135.5(3) . . ?
P1 O102 Eu1 139.8(2) . . ?
N101 C101 C102 118.4(4) . . ?
O101 C101 N101 117.9(4) . . ?
O101 C101 C102 123.6(4) . . ?
C101 C102 P1 119.2(4) . . ?
C103 C102 P1 121.9(4) . . ?
C103 C102 C101 118.8(4) . . ?
C102 C103 C104 132.9(5) . . ?
C102 C103 C111 119.5(5) . . ?
C111 C103 C104 107.6(4) . . ?
C103 C104 H10A 110.6 . . ?
C103 C104 H10B 110.6 . . ?
C103 C104 C105 105.6(4) . . ?
H10A C104 H10B 108.8 . . ?
C105 C104 H10A 110.6 . . ?
C105 C104 H10B 110.6 . . ?
C104 C105 H10C 110.9 . . ?
C104 C105 H10D 110.9 . . ?
H10C C105 H10D 108.9 . . ?
C106 C105 C104 104.4(4) . . ?
C106 C105 H10C 110.9 . . ?
C106 C105 H10D 110.9 . . ?
C107 C106 C105 134.0(5) . . ?
C107 C106 C111 117.4(5) . . ?
C111 C106 C105 108.7(4) . . ?
C106 C107 H107 120.3 . . ?
C106 C107 C108 119.5(5) . . ?
C108 C107 H107 120.3 . . ?
C107 C108 H108 118.9 . . ?
C109 C108 C107 122.3(5) . . ?
C109 C108 H108 118.9 . . ?
C108 C109 C110 118.2(5) . . ?
O105 C109 C108 127.2(4) . . ?
O105 C109 C110 114.6(4) . . ?
N101 C110 C109 123.8(5) . . ?
C111 C110 N101 117.8(4) . . ?
C111 C110 C109 118.3(5) . . ?
C106 C111 C103 113.4(5) . . ?
C110 C111 C103 122.2(5) . . ?
C110 C111 C106 124.4(5) . . ?
P1 O13A C12B 117.0(8) . . ?
C12A O13A P1 114.6(7) . . ?
C12A O13A C12B 39.0(8) . . ?
O13B O13A P1 79.2(8) . . ?
O13B O13A C12A 39.3(9) . . ?
O13B O13A C12B 70.1(14) . . ?
O13A C12A H12A 110.2 . . ?
O13A C12A H12B 110.2 . . ?
O13A C12A C13A 107.6(8) . . ?
H12A C12A H12B 108.5 . . ?
C13A C12A H12A 110.2 . . ?
C13A C12A H12B 110.2 . . ?
O13B C12A O13A 23.7(7) . . ?
O13B C12A H12A 115.3 . . ?
O13B C12A H12B 87.0 . . ?
O13B C12A C13A 122.5(10) . . ?
O13B C12A C13B 157.2(13) . . ?
C12B C12A O13A 75.3(12) . . ?
C12B C12A H12A 124.6 . . ?
C12B C12A H12B 121.3 . . ?
C12B C12A C13A 32.3(10) . . ?
C12B C12A O13B 91.3(11) . . ?
C12B C12A C13B 70.5(8) . . ?
C13B C12A O13A 133.7(10) . . ?
C13B C12A H12A 68.2 . . ?
C13B C12A H12B 113.9 . . ?
C13B C12A C13A 43.5(9) . . ?
C12A C13A H13A 109.5 . . ?
C12A C13A H13B 109.5 . . ?
C12A C13A H13C 109.5 . . ?
H13A C13A H13B 109.5 . . ?
H13A C13A H13C 109.5 . . ?
H13B C13A H13C 109.5 . . ?
C12B C13A C12A 41.5(14) . . ?
C12B C13A H13A 83.8 . . ?
C12B C13A H13B 89.2 . . ?
C12B C13A H13C 150.7 . . ?
C12B C13A C13B 99.8(15) . . ?
C13B C13A C12A 67.1(11) . . ?
C13B C13A H13A 166.2 . . ?
C13B C13A H13B 84.0 . . ?
C13B C13A H13C 61.5 . . ?
O13A O13B P1 76.3(9) . . ?
O13A O13B C12A 117.0(14) . . ?
O13A O13B C12B 84.8(17) . . ?
C12A O13B P1 152.7(14) . . ?
C12A O13B C12B 43.5(10) . . ?
C12B O13B P1 121.4(10) . . ?
O13A C12B H12C 84.0 . . ?
O13A C12B H12D 117.2 . . ?
C12A C12B O13A 65.7(8) . . ?
C12A C12B O13B 45.2(7) . . ?
C12A C12B H12C 135.0 . . ?
C12A C12B H12D 115.3 . . ?
C12A C12B C13B 68.8(12) . . ?
C13A C12B O13A 171(2) . . ?
C13A C12B C12A 106(2) . . ?
C13A C12B O13B 149(2) . . ?
C13A C12B H12C 100.8 . . ?
C13A C12B H12D 68.3 . . ?
C13A C12B C13B 46.7(14) . . ?
O13B C12B O13A 25.0(6) . . ?
O13B C12B H12C 109.0 . . ?
O13B C12B H12D 109.0 . . ?
H12C C12B H12D 107.8 . . ?
C13B C12B O13A 125.0(14) . . ?
C13B C12B O13B 112.7(13) . . ?
C13B C12B H12C 109.0 . . ?
C13B C12B H12D 109.0 . . ?
C12A C13B C12B 40.8(9) . . ?
C12A C13B H13D 82.5 . . ?
C12A C13B H13E 149.5 . . ?
C12A C13B H13F 91.6 . . ?
C13A C13B C12A 69.4(9) . . ?
C13A C13B C12B 33.4(8) . . ?
C13A C13B H13D 105.9 . . ?
C13A C13B H13E 80.2 . . ?
C13A C13B H13F 136.9 . . ?
C12B C13B H13D 109.5 . . ?
C12B C13B H13E 109.5 . . ?
C12B C13B H13F 109.5 . . ?
H13D C13B H13E 109.5 . . ?
H13D C13B H13F 109.5 . . ?
H13E C13B H13F 109.5 . . ?
C14A O14A P1 121.1(5) . . ?
O14B O14A P1 77.3(9) . . ?
O14B O14A C14A 158.7(17) . . ?
O14B O14A C14B 127(2) . . ?
C14B O14A P1 149.3(16) . . ?
C14B O14A C14A 31.7(16) . . ?
O14A C14A H14A 109.0 . . ?
O14A C14A H14B 109.0 . . ?
O14A C14A C15A 112.9(7) . . ?
O14A C14A C15B 75.5(10) . . ?
H14A C14A H14B 107.8 . . ?
C15A C14A H14A 109.0 . . ?
C15A C14A H14B 109.0 . . ?
C15A C14A C15B 103.1(12) . . ?
C15B C14A H14A 141.9 . . ?
C15B C14A H14B 40.4 . . ?
C14B C14A O14A 38.6(17) . . ?
C14B C14A H14A 127.8 . . ?
C14B C14A H14B 70.9 . . ?
C14B C14A C15A 121(2) . . ?
C14B C14A C15B 38.3(18) . . ?
C14A C15A H15A 109.5 . . ?
C14A C15A H15B 109.5 . . ?
C14A C15A H15C 109.5 . . ?
C14A C15A C14B 20.4(8) . . ?
H15A C15A H15B 109.5 . . ?
H15A C15A H15C 109.5 . . ?
H15B C15A H15C 109.5 . . ?
C14B C15A H15A 114.4 . . ?
C14B C15A H15B 122.2 . . ?
C14B C15A H15C 89.5 . . ?
C14A C15B H15D 91.4 . . ?
C14A C15B H15E 108.6 . . ?
C14A C15B H15F 126.4 . . ?
H15D C15B H15E 109.5 . . ?
H15D C15B H15F 109.5 . . ?
H15E C15B H15F 109.5 . . ?
C14B C15B C14A 20.4(11) . . ?
C14B C15B H15D 109.5 . . ?
C14B C15B H15E 109.5 . . ?
C14B C15B H15F 109.5 . . ?
O14A O14B P1 78.2(9) . . ?
O14A O14B C14B 31.8(15) . . ?
C14B O14B P1 108.0(15) . . ?
O14A C14B C15A 104(2) . . ?
O14A C14B C15B 125(3) . . ?
O14A C14B O14B 20.9(10) . . ?
O14A C14B H14C 106.6 . . ?
O14A C14B H14D 93.4 . . ?
C14A C14B O14A 110(3) . . ?
C14A C14B C15A 38.7(17) . . ?
C14A C14B C15B 121(3) . . ?
C14A C14B O14B 130(3) . . ?
C14A C14B H14C 66.4 . . ?
C14A C14B H14D 42.5 . . ?
C15A C14B H14C 104.7 . . ?
C15A C14B H14D 11.0 . . ?
C15B C14B C15A 103(2) . . ?
C15B C14B O14B 106(2) . . ?
C15B C14B H14C 110.5 . . ?
C15B C14B H14D 110.5 . . ?
O14B C14B C15A 121(2) . . ?
O14B C14B H14C 110.5 . . ?
O14B C14B H14D 110.5 . . ?
H14C C14B H14D 108.7 . . ?
C109 O105 C116 118.2(4) . . ?
O105 C116 H11A 109.5 . . ?
O105 C116 H11B 109.5 . . ?
O105 C116 H11C 109.5 . . ?
H11A C116 H11B 109.5 . . ?
H11A C116 H11C 109.5 . . ?
H11B C116 H11C 109.5 . . ?
O202 P2 Eu1 26.16(13) . . ?
O202 P2 O203 114.7(2) . . ?
O202 P2 O204 113.3(2) . . ?
O202 P2 C202 113.2(2) . . ?
O203 P2 Eu1 125.00(18) . . ?
O203 P2 O204 102.9(2) . . ?
O203 P2 C202 103.4(2) . . ?
O204 P2 Eu1 124.97(17) . . ?
O204 P2 C202 108.3(2) . . ?
C202 P2 Eu1 87.09(16) . . ?
C201 N201 H201 116.9(19) . . ?
C201 N201 C210 124.3(4) . . ?
C210 N201 H201 114.3(19) . . ?
C201 O201 Eu1 131.1(3) . . ?
P2 O202 Eu1 137.8(2) . . ?
C212 O203 P2 119.7(4) . . ?
C214 O204 P2 121.3(4) . . ?
C209 O205 C216 116.4(4) . . ?
N201 C201 C202 118.9(4) . . ?
O201 C201 N201 118.4(4) . . ?
O201 C201 C202 122.7(4) . . ?
C201 C202 P2 118.7(3) . . ?
C203 C202 P2 123.2(4) . . ?
C203 C202 C201 118.1(4) . . ?
C202 C203 C204 132.9(4) . . ?
C202 C203 C211 119.6(4) . . ?
C211 C203 C204 107.5(4) . . ?
C203 C204 H20A 110.5 . . ?
C203 C204 H20B 110.5 . . ?
C203 C204 C205 106.0(4) . . ?
H20A C204 H20B 108.7 . . ?
C205 C204 H20A 110.5 . . ?
C205 C204 H20B 110.5 . . ?
C204 C205 H20C 110.9 . . ?
C204 C205 H20D 110.9 . . ?
H20C C205 H20D 108.9 . . ?
C0AA C205 C204 104.3(4) . . ?
C0AA C205 H20C 110.9 . . ?
C0AA C205 H20D 110.9 . . ?
C1AA C0AA C205 133.9(5) . . ?
C1AA C0AA C211 117.4(5) . . ?
C211 C0AA C205 108.7(4) . . ?
C0AA C1AA H1AA 120.3 . . ?
C0AA C1AA C208 119.5(5) . . ?
C208 C1AA H1AA 120.3 . . ?
C1AA C208 H208 118.6 . . ?
C209 C208 C1AA 122.7(4) . . ?
C209 C208 H208 118.6 . . ?
O205 C209 C208 126.4(4) . . ?
O205 C209 C210 115.6(4) . . ?
C208 C209 C210 117.9(5) . . ?
N201 C210 C209 125.0(4) . . ?
N201 C210 C211 116.7(4) . . ?
C211 C210 C209 118.2(4) . . ?
C0AA C211 C203 113.4(5) . . ?
C210 C211 C203 122.3(4) . . ?
C210 C211 C0AA 124.3(4) . . ?
O203 C212 H21A 109.9 . . ?
O203 C212 H21B 109.9 . . ?
O203 C212 C213 109.0(6) . . ?
H21A C212 H21B 108.3 . . ?
C213 C212 H21A 109.9 . . ?
C213 C212 H21B 109.9 . . ?
C212 C213 H21C 109.5 . . ?
C212 C213 H21D 109.5 . . ?
C212 C213 H21E 109.5 . . ?
H21C C213 H21D 109.5 . . ?
H21C C213 H21E 109.5 . . ?
H21D C213 H21E 109.5 . . ?
O204 C214 H21H 107.4 . . ?
O204 C214 H21I 107.4 . . ?
O204 C214 H21F 106.1 . . ?
O204 C214 H21G 106.1 . . ?
H21H C214 H21I 106.9 . . ?
H21H C214 H21F 145.1 . . ?
H21H C214 H21G 54.4 . . ?
H21I C214 H21F 71.8 . . ?
H21I C214 H21G 145.6 . . ?
H21F C214 H21G 106.3 . . ?
C15C C214 O204 119.9(10) . . ?
C15C C214 H21H 107.4 . . ?
C15C C214 H21I 107.4 . . ?
C15C C214 H21F 45.2 . . ?
C15C C214 H21G 61.2 . . ?
C15D C214 O204 124.9(14) . . ?
C15D C214 H21H 61.2 . . ?
C15D C214 H21I 46.1 . . ?
C15D C214 H21F 106.1 . . ?
C15D C214 H21G 106.1 . . ?
C15D C214 C15C 114.6(14) . . ?
C214 C15C H15G 109.5 . . ?
C214 C15C H15H 109.5 . . ?
C214 C15C H15I 109.5 . . ?
H15G C15C H15H 109.5 . . ?
H15G C15C H15I 109.5 . . ?
H15H C15C H15I 109.5 . . ?
C214 C15D H15J 109.5 . . ?
C214 C15D H15K 109.5 . . ?
C214 C15D H15L 109.5 . . ?
H15J C15D H15K 109.5 . . ?
H15J C15D H15L 109.5 . . ?
H15K C15D H15L 109.5 . . ?
O205 C216 H21J 109.5 . . ?
O205 C216 H21K 109.5 . . ?
O205 C216 H21L 109.5 . . ?
H21J C216 H21K 109.5 . . ?
H21J C216 H21L 109.5 . . ?
H21K C216 H21L 109.5 . . ?

loop_
_geom_bond_atom_site_label_1
_geom_bond_atom_site_label_2
_geom_bond_distance
_geom_bond_site_symmetry_2
_geom_bond_publ_flag
S1 O11 1.450(4) . ?
S1 O12 1.438(4) . ?
S1 O13 1.435(4) . ?
S1 C1 1.838(7) . ?
C1 F11 1.325(7) . ?
C1 F12 1.342(7) . ?
C1 F13 1.304(7) . ?
S2 O21 1.448(5) . ?
S2 O22 1.438(5) . ?
S2 O23 1.412(5) . ?
S2 C2 1.821(7) . ?
C2 F21 1.344(9) . ?
C2 F22 1.327(9) . ?
C2 F23 1.302(7) . ?
O31 S3A 1.412(6) . ?
O31 S3B 1.416(9) . ?
S3A O32A 1.415(8) . ?
S3A O33A 1.416(11) . ?
S3A C3A 1.897(11) . ?
S3A S3B 0.554(9) . ?
S3A O32B 1.92(2) . ?
S3A O33B 1.16(2) . ?
S3A C3B 1.846(14) . ?
O32A S3B 1.218(10) . ?
O32A O32B 1.20(3) . ?
O32A O33B 1.20(3) . ?
O33A S3B 1.955(15) . ?
O33A O33B 1.42(3) . ?
O33A F31B 1.635(19) . ?
C3A F31A 1.353(8) . ?
C3A F32A 1.356(8) . ?
C3A F33A 1.336(8) . ?
C3A S3B 1.774(14) . ?
C3A C3B 0.554(16) . ?
C3A F31B 1.888(17) . ?
C3A F32B 1.235(19) . ?
C3A F33B 1.150(17) . ?
F31A C3B 1.24(2) . ?
F31A F31B 1.657(19) . ?
F31A F33B 0.742(17) . ?
F32A C3B 1.193(18) . ?
F32A F32B 0.67(2) . ?
F33A C3B 1.889(17) . ?
F33A F33B 1.585(19) . ?
S3B O32B 1.416(18) . ?
S3B O33B 1.47(2) . ?
S3B C3B 1.885(13) . ?
C3B F31B 1.356(8) . ?
C3B F32B 1.360(9) . ?
C3B F33B 1.354(9) . ?
Eu1 O1 2.387(4) . ?
Eu1 O2 2.427(4) . ?
Eu1 O3 2.386(4) . ?
Eu1 O4 2.482(4) . ?
Eu1 P1 3.5988(15) . ?
Eu1 O101 2.391(3) . ?
Eu1 O102 2.345(4) . ?
Eu1 P2 3.5873(18) . ?
Eu1 O201 2.399(3) . ?
Eu1 O202 2.353(4) . ?
O1 H1A 0.840(10) . ?
O1 H1B 0.841(10) . ?
O2 H2A 0.838(10) . ?
O2 H2B 0.841(10) . ?
O3 H3A 0.842(10) . ?
O3 H3B 0.839(10) . ?
O4 H4A 0.839(10) . ?
O4 H4B 0.840(10) . ?
O5 H5A 1.14(9) . ?
O5 H5B 0.89(9) . ?
P1 O102 1.474(4) . ?
P1 C102 1.784(5) . ?
P1 O13A 1.567(6) . ?
P1 O13B 1.584(8) . ?
P1 O14A 1.574(5) . ?
P1 O14B 1.568(9) . ?
N101 H101 0.79(9) . ?
N101 C101 1.372(6) . ?
N101 C110 1.378(6) . ?
O101 C101 1.256(6) . ?
C101 C102 1.453(7) . ?
C102 C103 1.377(7) . ?
C103 C104 1.508(7) . ?
C103 C111 1.407(7) . ?
C104 H10A 0.9700 . ?
C104 H10B 0.9700 . ?
C104 C105 1.559(7) . ?
C105 H10C 0.9700 . ?
C105 H10D 0.9700 . ?
C105 C106 1.511(8) . ?
C106 C107 1.379(7) . ?
C106 C111 1.395(7) . ?
C107 H107 0.9300 . ?
C107 C108 1.412(8) . ?
C108 H108 0.9300 . ?
C108 C109 1.392(7) . ?
C109 C110 1.403(7) . ?
C109 O105 1.355(6) . ?
C110 C111 1.378(8) . ?
O13A C12A 1.484(10) . ?
O13A O13B 0.670(13) . ?
O13A C12B 1.58(2) . ?
C12A H12A 0.9700 . ?
C12A H12B 0.9700 . ?
C12A C13A 1.485(10) . ?
C12A O13B 1.056(13) . ?
C12A C12B 1.024(19) . ?
C12A C13B 1.462(18) . ?
C13A H13A 0.9600 . ?
C13A H13B 0.9600 . ?
C13A H13C 0.9600 . ?
C13A C12B 0.827(17) . ?
C13A C13B 1.09(2) . ?
O13B C12B 1.487(11) . ?
C12B H12C 0.9700 . ?
C12B H12D 0.9700 . ?
C12B C13B 1.478(11) . ?
C13B H13D 0.9600 . ?
C13B H13E 0.9600 . ?
C13B H13F 0.9600 . ?
O14A C14A 1.484(9) . ?
O14A O14B 0.67(2) . ?
O14A C14B 0.98(2) . ?
C14A H14A 0.9700 . ?
C14A H14B 0.9700 . ?
C14A C15A 1.484(10) . ?
C14A C15B 2.03(3) . ?
C14A C14B 0.83(3) . ?
C15A H15A 0.9600 . ?
C15A H15B 0.9600 . ?
C15A H15C 0.9600 . ?
C15A C14B 2.04(3) . ?
C15B H15D 0.9600 . ?
C15B H15E 0.9600 . ?
C15B H15F 0.9600 . ?
C15B C14B 1.477(12) . ?
O14B C14B 1.485(12) . ?
C14B H14C 0.9700 . ?
C14B H14D 0.9700 . ?
O105 C116 1.435(6) . ?
C116 H11A 0.9600 . ?
C116 H11B 0.9600 . ?
C116 H11C 0.9600 . ?
P2 O202 1.477(4) . ?
P2 O203 1.555(4) . ?
P2 O204 1.557(4) . ?
P2 C202 1.774(5) . ?
N201 H201 0.836(10) . ?
N201 C201 1.344(6) . ?
N201 C210 1.385(6) . ?
O201 C201 1.267(6) . ?
O203 C212 1.471(7) . ?
O204 C214 1.462(9) . ?
O205 C209 1.356(6) . ?
O205 C216 1.427(6) . ?
C201 C202 1.469(7) . ?
C202 C203 1.379(7) . ?
C203 C204 1.504(7) . ?
C203 C211 1.415(7) . ?
C204 H20A 0.9700 . ?
C204 H20B 0.9700 . ?
C204 C205 1.557(7) . ?
C205 H20C 0.9700 . ?
C205 H20D 0.9700 . ?
C205 C0AA 1.515(7) . ?
C0AA C1AA 1.381(7) . ?
C0AA C211 1.392(7) . ?
C1AA H1AA 0.9300 . ?
C1AA C208 1.402(8) . ?
C208 H208 0.9300 . ?
C208 C209 1.395(7) . ?
C209 C210 1.400(7) . ?
C210 C211 1.388(7) . ?
C212 H21A 0.9700 . ?
C212 H21B 0.9700 . ?
C212 C213 1.495(11) . ?
C213 H21C 0.9600 . ?
C213 H21D 0.9600 . ?
C213 H21E 0.9600 . ?
C214 H21H 0.9700 . ?
C214 H21I 0.9700 . ?
C214 H21F 0.9700 . ?
C214 H21G 0.9700 . ?
C214 C15C 1.41(2) . ?
C214 C15D 1.29(2) . ?
C15C H15G 0.9600 . ?
C15C H15H 0.9600 . ?
C15C H15I 0.9600 . ?
C15D H15J 0.9600 . ?
C15D H15K 0.9600 . ?
C15D H15L 0.9600 . ?
C216 H21J 0.9600 . ?
C216 H21K 0.9600 . ?
C216 H21L 0.9600 . ?

loop_
_geom_torsion_atom_site_label_1
_geom_torsion_atom_site_label_2
_geom_torsion_atom_site_label_3
_geom_torsion_atom_site_label_4
_geom_torsion
_geom_torsion_site_symmetry_1
_geom_torsion_site_symmetry_2
_geom_torsion_site_symmetry_3
_geom_torsion_site_symmetry_4
_geom_torsion_publ_flag
O11 S1 C1 F11 -61.1(5) . . . . ?
O11 S1 C1 F12 -179.8(4) . . . . ?
O11 S1 C1 F13 60.8(5) . . . . ?
O12 S1 C1 F11 178.3(4) . . . . ?
O12 S1 C1 F12 59.6(4) . . . . ?
O12 S1 C1 F13 -59.8(5) . . . . ?
O13 S1 C1 F11 57.4(5) . . . . ?
O13 S1 C1 F12 -61.2(4) . . . . ?
O13 S1 C1 F13 179.3(4) . . . . ?
O21 S2 C2 F21 53.5(5) . . . . ?
O21 S2 C2 F22 172.1(4) . . . . ?
O21 S2 C2 F23 -66.6(6) . . . . ?
O22 S2 C2 F21 170.9(5) . . . . ?
O22 S2 C2 F22 -70.5(5) . . . . ?
O22 S2 C2 F23 50.8(7) . . . . ?
O23 S2 C2 F21 -68.2(5) . . . . ?
O23 S2 C2 F22 50.3(5) . . . . ?
O23 S2 C2 F23 171.6(6) . . . . ?
O31 S3A O32A S3B -57.0(10) . . . . ?
O31 S3A O32A O32B -66.7(17) . . . . ?
O31 S3A O32A O33B 117(2) . . . . ?
O31 S3A O33A S3B 152(4) . . . . ?
O31 S3A O33A O33B -120(2) . . . . ?
O31 S3A O33A F31B 92.8(8) . . . . ?
O31 S3A C3A F31A -57.6(9) . . . . ?
O31 S3A C3A F32A -171.8(8) . . . . ?
O31 S3A C3A F33A 62.6(8) . . . . ?
O31 S3A C3A S3B 73.5(9) . . . . ?
O31 S3A C3A C3B -117(2) . . . . ?
O31 S3A C3A F31B -104.5(6) . . . . ?
O31 S3A C3A F32B 158.7(14) . . . . ?
O31 S3A C3A F33B -25.7(13) . . . . ?
O31 S3A S3B O32A 129.7(7) . . . . ?
O31 S3A S3B O33A -154(3) . . . . ?
O31 S3A S3B C3A -106.7(5) . . . . ?
O31 S3A S3B O32B 147(3) . . . . ?
O31 S3A S3B O33B 124(2) . . . . ?
O31 S3A S3B C3B -109.9(6) . . . . ?
O31 S3A O33B O32A -98(2) . . . . ?
O31 S3A O33B O33A 104.1(13) . . . . ?
O31 S3A O33B S3B -92.7(17) . . . . ?
O31 S3A C3B C3A 67(2) . . . . ?
O31 S3A C3B F31A -20.6(12) . . . . ?
O31 S3A C3B F32A 160.3(11) . . . . ?
O31 S3A C3B F33A 66.7(7) . . . . ?
O31 S3A C3B S3B 76.9(9) . . . . ?
O31 S3A C3B F31B -96.1(10) . . . . ?
O31 S3A C3B F32B 128.1(14) . . . . ?
O31 S3A C3B F33B 16.0(13) . . . . ?
O31 S3B O32B S3A 139(4) . . . . ?
O31 S3B O32B O32A 117.8(14) . . . . ?
O31 S3B O33B S3A 57.0(19) . . . . ?
O31 S3B O33B O32A -129.7(13) . . . . ?
O31 S3B O33B O33A 72.3(18) . . . . ?
O31 S3B C3B S3A -73.6(9) . . . . ?
O31 S3B C3B C3A 95(2) . . . . ?
O31 S3B C3B F31A 17.4(14) . . . . ?
O31 S3B C3B F32A -178.3(11) . . . . ?
O31 S3B C3B F33A 95.7(8) . . . . ?
O31 S3B C3B F31B -66.5(12) . . . . ?
O31 S3B C3B F32B 153.5(13) . . . . ?
O31 S3B C3B F33B 51.2(13) . . . . ?
S3A O31 S3B O32A -91.9(14) . . . . ?
S3A O31 S3B O33A 4.8(6) . . . . ?
S3A O31 S3B C3A 90.9(9) . . . . ?
S3A O31 S3B O32B -161(2) . . . . ?
S3A O31 S3B O33B -38.8(14) . . . . ?
S3A O31 S3B C3B 73.1(9) . . . . ?
S3A O32A S3B O31 82.2(13) . . . . ?
S3A O32A S3B O33A -10.9(7) . . . . ?
S3A O32A S3B C3A -100.9(12) . . . . ?
S3A O32A S3B O32B -170(2) . . . . ?
S3A O32A S3B O33B 5(2) . . . . ?
S3A O32A S3B C3B -80.8(11) . . . . ?
S3A O32A O32B S3B 3.9(8) . . . . ?
S3A O32A O33B O33A 29(3) . . . . ?
S3A O32A O33B S3B -2.4(11) . . . . ?
S3A O33A O33B O32A -30(3) . . . . ?
S3A O33A O33B S3B -5.8(4) . . . . ?
S3A O33A F31B C3A 14.7(8) . . . . ?
S3A O33A F31B F31A -20.0(13) . . . . ?
S3A O33A F31B C3B 20.1(11) . . . . ?
S3A C3A F31A C3B -66.1(16) . . . . ?
S3A C3A F31A F31B -53.9(8) . . . . ?
S3A C3A F31A F33B 128.1(19) . . . . ?
S3A C3A F32A C3B 64.2(14) . . . . ?
S3A C3A F32A F32B -116(3) . . . . ?
S3A C3A F33A C3B 179(100) . . . . ?
S3A C3A F33A F33B -123.5(12) . . . . ?
S3A C3A S3B O31 -79.0(10) . . . . ?
S3A C3A S3B O32A 103.5(14) . . . . ?
S3A C3A S3B O33A 8.2(8) . . . . ?
S3A C3A S3B O32B 152.2(19) . . . . ?
S3A C3A S3B O33B 41(2) . . . . ?
S3A C3A S3B C3B 11(2) . . . . ?
S3A C3A C3B F31A 116.2(11) . . . . ?
S3A C3A C3B F32A -116.9(11) . . . . ?
S3A C3A C3B F33A -179(100) . . . . ?
S3A C3A C3B S3B -3.2(7) . . . . ?
S3A C3A C3B F31B 66(5) . . . . ?
S3A C3A C3B F32B -117.0(13) . . . . ?
S3A C3A C3B F33B 124.0(11) . . . . ?
S3A C3A F31B O33A -11.6(6) . . . . ?
S3A C3A F31B F31A 125.5(9) . . . . ?
S3A C3A F31B C3B -111(6) . . . . ?
S3A C3A F32B F32A 75(3) . . . . ?
S3A C3A F32B C3B 75.1(14) . . . . ?
S3A C3A F33B F31A -67(2) . . . . ?
S3A C3A F33B F33A 103.5(11) . . . . ?
S3A C3A F33B C3B -79.7(18) . . . . ?
S3A S3B O32B O32A -21(4) . . . . ?
S3A S3B O33B O32A 173(3) . . . . ?
S3A S3B O33B O33A 15.3(10) . . . . ?
S3A S3B C3B C3A 169(2) . . . . ?
S3A S3B C3B F31A 91.0(14) . . . . ?
S3A S3B C3B F32A -104.7(14) . . . . ?
S3A S3B C3B F33A 169.3(11) . . . . ?
S3A S3B C3B F31B 7.1(13) . . . . ?
S3A S3B C3B F32B -132.9(16) . . . . ?
S3A S3B C3B F33B 124.8(14) . . . . ?
S3A C3B F31B O33A -15.3(8) . . . . ?
S3A C3B F31B C3A 66(5) . . . . ?
S3A C3B F31B F31A 117.7(11) . . . . ?
S3A C3B F32B C3A -74.8(14) . . . . ?
S3A C3B F32B F32A 105(2) . . . . ?
S3A C3B F33B C3A 66.9(15) . . . . ?
S3A C3B F33B F31A -99(2) . . . . ?
S3A C3B F33B F33A 69.6(10) . . . . ?
O32A S3A O33A S3B -68(4) . . . . ?
O32A S3A O33A O33B 20(2) . . . . ?
O32A S3A O33A F31B -127.0(7) . . . . ?
O32A S3A C3A F31A -178.1(8) . . . . ?
O32A S3A C3A F32A 67.7(9) . . . . ?
O32A S3A C3A F33A -57.9(8) . . . . ?
O32A S3A C3A S3B -47.0(9) . . . . ?
O32A S3A C3A C3B 122(2) . . . . ?
O32A S3A C3A F31B 135.0(7) . . . . ?
O32A S3A C3A F32B 38.2(15) . . . . ?
O32A S3A C3A F33B -146.2(13) . . . . ?
O32A S3A S3B O31 -129.7(7) . . . . ?
O32A S3A S3B O33A 76(4) . . . . ?
O32A S3A S3B C3A 123.6(8) . . . . ?
O32A S3A S3B O32B 17(3) . . . . ?
O32A S3A S3B O33B -5(2) . . . . ?
O32A S3A S3B C3B 120.4(8) . . . . ?
O32A S3A O33B O33A -158(2) . . . . ?
O32A S3A O33B S3B 6(3) . . . . ?
O32A S3A C3B C3A -63(2) . . . . ?
O32A S3A C3B F31A -150.2(10) . . . . ?
O32A S3A C3B F32A 30.7(14) . . . . ?
O32A S3A C3B F33A -62.9(8) . . . . ?
O32A S3A C3B S3B -52.7(9) . . . . ?
O32A S3A C3B F31B 134.3(9) . . . . ?
O32A S3A C3B F32B -1.5(16) . . . . ?
O32A S3A C3B F33B -113.6(12) . . . . ?
O32A S3B O32B S3A 21(4) . . . . ?
O32A S3B O33B S3A -173(3) . . . . ?
O32A S3B O33B O33A -158(3) . . . . ?
O32A S3B C3B S3A 93.0(12) . . . . ?
O32A S3B C3B C3A -98(2) . . . . ?
O32A S3B C3B F31A -176.0(12) . . . . ?
O32A S3B C3B F32A -11.7(16) . . . . ?
O32A S3B C3B F33A -97.7(10) . . . . ?
O32A S3B C3B F31B 100.1(13) . . . . ?
O32A S3B C3B F32B -39.9(17) . . . . ?
O32A S3B C3B F33B -142.2(12) . . . . ?
O33A S3A O32A S3B 163.1(11) . . . . ?
O33A S3A O32A O32B 153.5(18) . . . . ?
O33A S3A O32A O33B -23(2) . . . . ?
O33A S3A C3A F31A 60.5(9) . . . . ?
O33A S3A C3A F32A -53.7(9) . . . . ?
O33A S3A C3A F33A -179.3(8) . . . . ?
O33A S3A C3A S3B -168.4(11) . . . . ?
O33A S3A C3A C3B 1(2) . . . . ?
O33A S3A C3A F31B 13.6(7) . . . . ?
O33A S3A C3A F32B -83.3(15) . . . . ?
O33A S3A C3A F33B 92.3(13) . . . . ?
O33A S3A S3B O31 154(3) . . . . ?
O33A S3A S3B O32A -76(4) . . . . ?
O33A S3A S3B C3A 48(4) . . . . ?
O33A S3A S3B O32B -59(5) . . . . ?
O33A S3A S3B O33B -81(4) . . . . ?
O33A S3A S3B C3B 45(4) . . . . ?
O33A S3A O33B O32A 158(2) . . . . ?
O33A S3A O33B S3B 163.2(11) . . . . ?
O33A S3A C3B C3A -179(2) . . . . ?
O33A S3A C3B F31A 93.3(12) . . . . ?
O33A S3A C3B F32A -85.8(12) . . . . ?
O33A S3A C3B F33A -179.3(8) . . . . ?
O33A S3A C3B S3B -169.1(10) . . . . ?
O33A S3A C3B F31B 17.9(10) . . . . ?
O33A S3A C3B F32B -118.0(15) . . . . ?
O33A S3A C3B F33B 130.0(13) . . . . ?
O33A S3B O32B S3A -16.4(18) . . . . ?
O33A S3B O32B O32A -37(3) . . . . ?
O33A S3B O33B S3A -15.3(10) . . . . ?
O33A S3B O33B O32A 158(3) . . . . ?
O33A S3B C3B S3A 8.3(8) . . . . ?
O33A S3B C3B C3A 177(2) . . . . ?
O33A S3B C3B F31A 99.3(12) . . . . ?
O33A S3B C3B F32A -96.4(12) . . . . ?
O33A S3B C3B F33A 177.6(8) . . . . ?
O33A S3B C3B F31B 15.5(10) . . . . ?
O33A S3B C3B F32B -124.5(14) . . . . ?
O33A S3B C3B F33B 133.1(12) . . . . ?
C3A S3A O32A S3B 53.3(10) . . . . ?
C3A S3A O32A O32B 43.6(18) . . . . ?
C3A S3A O32A O33B -133(2) . . . . ?
C3A S3A O33A S3B 45(4) . . . . ?
C3A S3A O33A O33B 132(2) . . . . ?
C3A S3A O33A F31B -14.9(8) . . . . ?
C3A S3A S3B O31 106.7(5) . . . . ?
C3A S3A S3B O32A -123.6(8) . . . . ?
C3A S3A S3B O33A -48(4) . . . . ?
C3A S3A S3B O32B -107(3) . . . . ?
C3A S3A S3B O33B -129(2) . . . . ?
C3A S3A S3B C3B -3.2(7) . . . . ?
C3A S3A O33B O32A 76(2) . . . . ?
C3A S3A O33B O33A -82(2) . . . . ?
C3A S3A O33B S3B 81(2) . . . . ?
C3A S3A C3B F31A -87(2) . . . . ?
C3A S3A C3B F32A 94(2) . . . . ?
C3A S3A C3B F33A 0.1(16) . . . . ?
C3A S3A C3B S3B 10(2) . . . . ?
C3A S3A C3B F31B -163(3) . . . . ?
C3A S3A C3B F32B 61.4(19) . . . . ?
C3A S3A C3B F33B -50.6(18) . . . . ?
C3A F31A C3B S3A 85.9(16) . . . . ?
C3A F31A C3B F32A -95(2) . . . . ?
C3A F31A C3B F33A -2.4(13) . . . . ?
C3A F31A C3B S3B 66.8(14) . . . . ?
C3A F31A C3B F31B 165.2(19) . . . . ?
C3A F31A C3B F32B -59.6(19) . . . . ?
C3A F31A C3B F33B -12(2) . . . . ?
C3A F31A F31B O33A 54.5(13) . . . . ?
C3A F31A F31B C3B -6.2(8) . . . . ?
C3A F31A F33B F33A -14(3) . . . . ?
C3A F31A F33B C3B 5.8(11) . . . . ?
C3A F32A C3B S3A -88.7(15) . . . . ?
C3A F32A C3B F31A 92(2) . . . . ?
C3A F32A C3B F33A 2.4(12) . . . . ?
C3A F32A C3B S3B -70.2(13) . . . . ?
C3A F32A C3B F31B 179(2) . . . . ?
C3A F32A C3B F32B 0(3) . . . . ?
C3A F32A C3B F33B 55.2(17) . . . . ?
C3A F32A F32B C3B -0.1(13) . . . . ?
C3A F33A C3B S3A -1(36) . . . . ?
C3A F33A C3B F31A 115(37) . . . . ?
C3A F33A C3B F32A -118(37) . . . . ?
C3A F33A C3B S3B -4(36) . . . . ?
C3A F33A C3B F31B 72(36) . . . . ?
C3A F33A C3B F32B -117(37) . . . . ?
C3A F33A C3B F33B 121(37) . . . . ?
C3A F33A F33B F31A 17(3) . . . . ?
C3A F33A F33B C3B -1.3(8) . . . . ?
C3A S3B O32B S3A -107(3) . . . . ?
C3A S3B O32B O32A -127.7(12) . . . . ?
C3A S3B O33B S3A -64(2) . . . . ?
C3A S3B O33B O32A 109.0(13) . . . . ?
C3A S3B O33B O33A -49(3) . . . . ?
C3A S3B C3B S3A -169(2) . . . . ?
C3A S3B C3B F31A -78(2) . . . . ?
C3A S3B C3B F32A 86(2) . . . . ?
C3A S3B C3B F33A 0.2(17) . . . . ?
C3A S3B C3B F31B -162(3) . . . . ?
C3A S3B C3B F32B 58.1(19) . . . . ?
C3A S3B C3B F33B -44.3(18) . . . . ?
C3A C3B F31B O33A -81(6) . . . . ?
C3A C3B F31B F31A 52(6) . . . . ?
C3A C3B F32B F32A 180(3) . . . . ?
C3A C3B F33B F31A -165(3) . . . . ?
C3A C3B F33B F33A 2.7(16) . . . . ?
F31A C3A F32A C3B -50.3(18) . . . . ?
F31A C3A F32A F32B 130(3) . . . . ?
F31A C3A F33A C3B -64(37) . . . . ?
F31A C3A F33A F33B -5.8(11) . . . . ?
F31A C3A S3B O31 -24.5(13) . . . . ?
F31A C3A S3B S3A 54.5(13) . . . . ?
F31A C3A S3B O32A 158.0(11) . . . . ?
F31A C3A S3B O33A 62.8(10) . . . . ?
F31A C3A S3B O32B -153.2(18) . . . . ?
F31A C3A S3B O33B 96(2) . . . . ?
F31A C3A S3B C3B 65(2) . . . . ?
F31A C3A C3B S3A -116.2(11) . . . . ?
F31A C3A C3B F32A 126.9(14) . . . . ?
F31A C3A C3B F33A 65(37) . . . . ?
F31A C3A C3B S3B -119.4(10) . . . . ?
F31A C3A C3B F31B -51(5) . . . . ?
F31A C3A C3B F32B 126.8(17) . . . . ?
F31A C3A C3B F33B 7.8(15) . . . . ?
F31A C3A F31B O33A -137.0(11) . . . . ?
F31A C3A F31B C3B 124(6) . . . . ?
F31A C3A F32B F32A -62(3) . . . . ?
F31A C3A F32B C3B -62(2) . . . . ?
F31A C3A F33B F33A 170.0(19) . . . . ?
F31A C3A F33B C3B -13(3) . . . . ?
F31A C3B F31B O33A -133.1(12) . . . . ?
F31A C3B F31B C3A -52(6) . . . . ?
F31A C3B F32B C3A 72(2) . . . . ?
F31A C3B F32B F32A -109(3) . . . . ?
F31A C3B F33B C3A 165(3) . . . . ?
F31A C3B F33B F33A 168(2) . . . . ?
F32A C3A F31A C3B 47.2(17) . . . . ?
F32A C3A F31A F31B 59.4(10) . . . . ?
F32A C3A F31A F33B -119(2) . . . . ?
F32A C3A F33A C3B 60(36) . . . . ?
F32A C3A F33A F33B 117.9(14) . . . . ?
F32A C3A S3B O31 -149.8(9) . . . . ?
F32A C3A S3B S3A -70.8(12) . . . . ?
F32A C3A S3B O32A 32.7(14) . . . . ?
F32A C3A S3B O33A -62.5(9) . . . . ?
F32A C3A S3B O32B 81.5(18) . . . . ?
F32A C3A S3B O33B -29(2) . . . . ?
F32A C3A S3B C3B -60.1(19) . . . . ?
F32A C3A C3B S3A 116.9(11) . . . . ?
F32A C3A C3B F31A -126.9(14) . . . . ?
F32A C3A C3B F33A -62(37) . . . . ?
F32A C3A C3B S3B 113.7(9) . . . . ?
F32A C3A C3B F31B -178(6) . . . . ?
F32A C3A C3B F32B -0.1(16) . . . . ?
F32A C3A C3B F33B -119.1(15) . . . . ?
F32A C3A F31B O33A 101.5(9) . . . . ?
F32A C3A F31B F31A -121.5(10) . . . . ?
F32A C3A F31B C3B 2(6) . . . . ?
F32A C3A F32B C3B 0(3) . . . . ?
F32A C3A F33B F31A 75(2) . . . . ?
F32A C3A F33B F33A -114.7(14) . . . . ?
F32A C3A F33B C3B 62.0(18) . . . . ?
F32A C3B F31B O33A 101.4(12) . . . . ?
F32A C3B F31B C3A -177(6) . . . . ?
F32A C3B F31B F31A -125.5(14) . . . . ?
F32A C3B F32B C3A -180(3) . . . . ?
F32A C3B F33B C3A -77(2) . . . . ?
F32A C3B F33B F31A 117(2) . . . . ?
F32A C3B F33B F33A -74.7(14) . . . . ?
F33A C3A F31A C3B 176.3(19) . . . . ?
F33A C3A F31A F31B -171.5(11) . . . . ?
F33A C3A F31A F33B 11(2) . . . . ?
F33A C3A F32A C3B -176.3(19) . . . . ?
F33A C3A F32A F32B 4(3) . . . . ?
F33A C3A S3B O31 90.6(9) . . . . ?
F33A C3A S3B S3A 169.6(11) . . . . ?
F33A C3A S3B O32A -86.9(11) . . . . ?
F33A C3A S3B O33A 177.8(7) . . . . ?
F33A C3A S3B O32B -38.2(17) . . . . ?
F33A C3A S3B O33B -149(2) . . . . ?
F33A C3A S3B C3B -180(2) . . . . ?
F33A C3A F31B O33A -97(5) . . . . ?
F33A C3A F31B F31A 40(5) . . . . ?
F33A C3A F31B C3B 164(7) . . . . ?
F33A C3A F32B F32A -177(3) . . . . ?
F33A C3A F32B C3B -176.7(17) . . . . ?
F33A C3A F33B F31A -170.0(19) . . . . ?
F33A C3A F33B C3B 176.8(19) . . . . ?
F33A C3B F31B O33A -89(4) . . . . ?
F33A C3B F31B C3A -8(4) . . . . ?
F33A C3B F31B F31A 44(4) . . . . ?
F33A C3B F32B C3A 2.6(13) . . . . ?
F33A C3B F32B F32A -178(3) . . . . ?
F33A C3B F33B C3A -2.7(16) . . . . ?
F33A C3B F33B F31A -168(2) . . . . ?
S3B O31 S3A O32A 46.6(8) . . . . ?
S3B O31 S3A O33A -172.7(10) . . . . ?
S3B O31 S3A C3A -65.6(8) . . . . ?
S3B O31 S3A O32B 11.4(12) . . . . ?
S3B O31 S3A O33B 110(2) . . . . ?
S3B O31 S3A C3B -81.4(9) . . . . ?
S3B S3A O32A O32B -9.6(19) . . . . ?
S3B S3A O32A O33B 174(3) . . . . ?
S3B S3A O33A O33B 88(4) . . . . ?
S3B S3A O33A F31B -59(4) . . . . ?
S3B S3A C3A F31A -131.1(12) . . . . ?
S3B S3A C3A F32A 114.7(12) . . . . ?
S3B S3A C3A F33A -10.9(11) . . . . ?
S3B S3A C3A C3B 169(2) . . . . ?
S3B S3A C3A F31B -178.0(11) . . . . ?
S3B S3A C3A F32B 85.1(17) . . . . ?
S3B S3A C3A F33B -99.3(16) . . . . ?
S3B S3A O33B O32A -6(3) . . . . ?
S3B S3A O33B O33A -163.2(11) . . . . ?
S3B S3A C3B C3A -10(2) . . . . ?
S3B S3A C3B F31A -97.6(14) . . . . ?
S3B S3A C3B F32A 83.4(14) . . . . ?
S3B S3A C3B F33A -10.2(10) . . . . ?
S3B S3A C3B F31B -173.0(13) . . . . ?
S3B S3A C3B F32B 51.2(16) . . . . ?
S3B S3A C3B F33B -60.9(14) . . . . ?
S3B O32A O32B S3A -3.9(8) . . . . ?
S3B O32A O33B S3A 2.4(11) . . . . ?
S3B O32A O33B O33A 31(4) . . . . ?
S3B O33A O33B S3A 5.8(4) . . . . ?
S3B O33A O33B O32A -24(3) . . . . ?
S3B O33A F31B C3A 11.0(7) . . . . ?
S3B O33A F31B F31A -23.7(12) . . . . ?
S3B O33A F31B C3B 16.4(10) . . . . ?
S3B C3A F31A C3B -80.5(16) . . . . ?
S3B C3A F31A F31B -68.3(10) . . . . ?
S3B C3A F31A F33B 114(2) . . . . ?
S3B C3A F32A C3B 80.8(14) . . . . ?
S3B C3A F32A F32B -99(3) . . . . ?
S3B C3A F33A C3B 176(100) . . . . ?
S3B C3A F33A F33B -126.6(11) . . . . ?
S3B C3A C3B S3A 3.2(7) . . . . ?
S3B C3A C3B F31A 119.4(10) . . . . ?
S3B C3A C3B F32A -113.7(9) . . . . ?
S3B C3A C3B F33A -176(100) . . . . ?
S3B C3A C3B F31B 69(6) . . . . ?
S3B C3A C3B F32B -113.8(14) . . . . ?
S3B C3A C3B F33B 127.2(13) . . . . ?
S3B C3A F31B O33A -12.1(8) . . . . ?
S3B C3A F31B F31A 124.9(9) . . . . ?
S3B C3A F31B C3B -111(6) . . . . ?
S3B C3A F32B F32A 93(2) . . . . ?
S3B C3A F32B C3B 93.5(14) . . . . ?
S3B C3A F33B F31A -87(2) . . . . ?
S3B C3A F33B F33A 82.7(12) . . . . ?
S3B C3A F33B C3B -101(2) . . . . ?
S3B C3B F31B O33A -17.4(11) . . . . ?
S3B C3B F31B C3A 64(5) . . . . ?
S3B C3B F31B F31A 115.6(13) . . . . ?
S3B C3B F32B C3A -61.3(13) . . . . ?
S3B C3B F32B F32A 118(2) . . . . ?
S3B C3B F33B C3A 51.4(15) . . . . ?
S3B C3B F33B F31A -114.1(19) . . . . ?
S3B C3B F33B F33A 54.1(9) . . . . ?
O32B S3A O32A S3B 9.6(19) . . . . ?
O32B S3A O32A O33B -176(3) . . . . ?
O32B S3A O33A S3B -36(4) . . . . ?
O32B S3A O33A O33B 52(3) . . . . ?
O32B S3A O33A F31B -95(2) . . . . ?
O32B S3A C3A F31A -151.8(14) . . . . ?
O32B S3A C3A F32A 94.0(14) . . . . ?
O32B S3A C3A F33A -31.6(13) . . . . ?
O32B S3A C3A S3B -20.7(14) . . . . ?
O32B S3A C3A C3B 148(2) . . . . ?
O32B S3A C3A F31B 161.3(13) . . . . ?
O32B S3A C3A F32B 64.5(18) . . . . ?
O32B S3A C3A F33B -119.9(17) . . . . ?
O32B S3A S3B O31 -147(3) . . . . ?
O32B S3A S3B O32A -17(3) . . . . ?
O32B S3A S3B O33A 59(5) . . . . ?
O32B S3A S3B C3A 107(3) . . . . ?
O32B S3A S3B O33B -22(4) . . . . ?
O32B S3A S3B C3B 104(3) . . . . ?
O32B S3A O33B O32A 2.2(19) . . . . ?
O32B S3A O33B O33A -155.4(14) . . . . ?
O32B S3A O33B S3B 7.8(15) . . . . ?
O32B S3A C3B C3A -31(2) . . . . ?
O32B S3A C3B F31A -117.9(16) . . . . ?
O32B S3A C3B F32A 63.0(16) . . . . ?
O32B S3A C3B F33A -30.6(12) . . . . ?
O32B S3A C3B S3B -20.4(13) . . . . ?
O32B S3A C3B F31B 166.6(14) . . . . ?
O32B S3A C3B F32B 30.8(18) . . . . ?
O32B S3A C3B F33B -81.2(16) . . . . ?
O32B O32A S3B O31 -108(2) . . . . ?
O32B O32A S3B S3A 170(2) . . . . ?
O32B O32A S3B O33A 159.0(18) . . . . ?
O32B O32A S3B C3A 69.0(19) . . . . ?
O32B O32A S3B O33B 175(3) . . . . ?
O32B O32A S3B C3B 89.1(19) . . . . ?
O32B O32A O33B S3A -6(6) . . . . ?
O32B O32A O33B O33A 22(8) . . . . ?
O32B O32A O33B S3B -9(5) . . . . ?
O32B S3B O33B S3A -169(2) . . . . ?
O32B S3B O33B O32A 4(2) . . . . ?
O32B S3B O33B O33A -154(2) . . . . ?
O32B S3B C3B S3A 150.4(19) . . . . ?
O32B S3B C3B C3A -41(3) . . . . ?
O32B S3B C3B F31A -118.6(19) . . . . ?
O32B S3B C3B F32A 46(2) . . . . ?
O32B S3B C3B F33A -40.3(17) . . . . ?
O32B S3B C3B F31B 157.5(18) . . . . ?
O32B S3B C3B F32B 18(2) . . . . ?
O32B S3B C3B F33B -84.8(19) . . . . ?
O33B S3A O32A S3B -174(3) . . . . ?
O33B S3A O32A O32B 176(3) . . . . ?
O33B S3A O33A S3B -88(4) . . . . ?
O33B S3A O33A F31B -147(2) . . . . ?
O33B S3A C3A F31A 127(2) . . . . ?
O33B S3A C3A F32A 13(2) . . . . ?
O33B S3A C3A F33A -113(2) . . . . ?
O33B S3A C3A S3B -102(2) . . . . ?
O33B S3A C3A C3B 67(3) . . . . ?
O33B S3A C3A F31B 80(2) . . . . ?
O33B S3A C3A F32B -17(3) . . . . ?
O33B S3A C3A F33B 159(3) . . . . ?
O33B S3A S3B O31 -124(2) . . . . ?
O33B S3A S3B O32A 5(2) . . . . ?
O33B S3A S3B O33A 81(4) . . . . ?
O33B S3A S3B C3A 129(2) . . . . ?
O33B S3A S3B O32B 22(4) . . . . ?
O33B S3A S3B C3B 126(2) . . . . ?
O33B S3A C3B C3A -125(3) . . . . ?
O33B S3A C3B F31A 148(2) . . . . ?
O33B S3A C3B F32A -31(3) . . . . ?
O33B S3A C3B F33A -125(2) . . . . ?
O33B S3A C3B S3B -114(2) . . . . ?
O33B S3A C3B F31B 73(2) . . . . ?
O33B S3A C3B F32B -63(3) . . . . ?
O33B S3A C3B F33B -175(2) . . . . ?
O33B O32A S3B O31 77(2) . . . . ?
O33B O32A S3B S3A -5(2) . . . . ?
O33B O32A S3B O33A -16(2) . . . . ?
O33B O32A S3B C3A -106(2) . . . . ?
O33B O32A S3B O32B -175(3) . . . . ?
O33B O32A S3B C3B -86(2) . . . . ?
O33B O32A O32B S3A 5(4) . . . . ?
O33B O32A O32B S3B 9(5) . . . . ?
O33B O33A F31B C3A -18(2) . . . . ?
O33B O33A F31B F31A -52(3) . . . . ?
O33B O33A F31B C3B -12(3) . . . . ?
O33B S3B O32B S3A 17(3) . . . . ?
O33B S3B O32B O32A -4(2) . . . . ?
O33B S3B C3B S3A 38.0(19) . . . . ?
O33B S3B C3B C3A -153(3) . . . . ?
O33B S3B C3B F31A 129(2) . . . . ?
O33B S3B C3B F32A -67(2) . . . . ?
O33B S3B C3B F33A -152.7(18) . . . . ?
O33B S3B C3B F31B 45(2) . . . . ?
O33B S3B C3B F32B -95(2) . . . . ?
O33B S3B C3B F33B 163(2) . . . . ?
C3B S3A O32A S3B 68.8(10) . . . . ?
C3B S3A O32A O32B 59.2(18) . . . . ?
C3B S3A O32A O33B -117(2) . . . . ?
C3B S3A O33A S3B 45(4) . . . . ?
C3B S3A O33A O33B 133(2) . . . . ?
C3B S3A O33A F31B -14.7(8) . . . . ?
C3B S3A C3A F31A 60(2) . . . . ?
C3B S3A C3A F32A -54.3(19) . . . . ?
C3B S3A C3A F33A -180(2) . . . . ?
C3B S3A C3A S3B -169(2) . . . . ?
C3B S3A C3A F31B 13.0(19) . . . . ?
C3B S3A C3A F32B -84(2) . . . . ?
C3B S3A C3A F33B 92(2) . . . . ?
C3B S3A S3B O31 109.9(6) . . . . ?
C3B S3A S3B O32A -120.4(8) . . . . ?
C3B S3A S3B O33A -45(4) . . . . ?
C3B S3A S3B C3A 3.2(7) . . . . ?
C3B S3A S3B O32B -104(3) . . . . ?
C3B S3A S3B O33B -126(2) . . . . ?
C3B S3A O33B O32A 95.0(17) . . . . ?
C3B S3A O33B O33A -63(2) . . . . ?
C3B S3A O33B S3B 101(2) . . . . ?
C3B C3A F31A F31B 12.2(16) . . . . ?
C3B C3A F31A F33B -166(3) . . . . ?
C3B C3A F32A F32B 180(3) . . . . ?
C3B C3A S3B O31 -90(2) . . . . ?
C3B C3A S3B S3A -11(2) . . . . ?
C3B C3A S3B O32A 93(2) . . . . ?
C3B C3A S3B O33A -2(2) . . . . ?
C3B C3A S3B O32B 142(2) . . . . ?
C3B C3A S3B O33B 31(3) . . . . ?
C3B C3A F31B O33A 99(6) . . . . ?
C3B C3A F31B F31A -124(6) . . . . ?
C3B C3A F32B F32A 0(3) . . . . ?
C3B C3A F33B F31A 13(3) . . . . ?
C3B C3A F33B F33A -176.8(19) . . . . ?
C3B F31A F31B O33A 60.7(15) . . . . ?
C3B F31A F31B C3A 6.2(8) . . . . ?
C3B F31A F33B C3A -5.8(11) . . . . ?
C3B F31A F33B F33A -20(4) . . . . ?
C3B F32A F32B C3A 0.1(13) . . . . ?
C3B F33A F33B C3A 1.3(8) . . . . ?
C3B F33A F33B F31A 18(3) . . . . ?
C3B S3B O32B S3A -96(3) . . . . ?
C3B S3B O32B O32A -116.7(12) . . . . ?
C3B S3B O33B S3A -55(2) . . . . ?
C3B S3B O33B O32A 118.0(13) . . . . ?
C3B S3B O33B O33A -40(2) . . . . ?
F31B O33A O33B S3A 45(3) . . . . ?
F31B O33A O33B O32A 15(6) . . . . ?
F31B O33A O33B S3B 40(3) . . . . ?
F31B C3A F31A C3B -12.2(16) . . . . ?
F31B C3A F31A F33B -178(2) . . . . ?
F31B C3A F32A C3B -0.6(15) . . . . ?
F31B C3A F32A F32B 179(3) . . . . ?
F31B C3A F33A C3B -100(37) . . . . ?
F31B C3A F33A F33B -42(5) . . . . ?
F31B C3A S3B O31 -77.1(9) . . . . ?
F31B C3A S3B S3A 1.9(11) . . . . ?
F31B C3A S3B O32A 105.4(11) . . . . ?
F31B C3A S3B O33A 10.1(7) . . . . ?
F31B C3A S3B O32B 154.1(16) . . . . ?
F31B C3A S3B O33B 43(2) . . . . ?
F31B C3A S3B C3B 12.6(19) . . . . ?
F31B C3A C3B S3A -66(5) . . . . ?
F31B C3A C3B F31A 51(5) . . . . ?
F31B C3A C3B F32A 178(6) . . . . ?
F31B C3A C3B F33A 116(34) . . . . ?
F31B C3A C3B S3B -69(6) . . . . ?
F31B C3A C3B F32B 177(6) . . . . ?
F31B C3A C3B F33B 58(6) . . . . ?
F31B C3A F32B F32A -1(3) . . . . ?
F31B C3A F32B C3B -0.6(14) . . . . ?
F31B C3A F33B F31A 1.7(19) . . . . ?
F31B C3A F33B F33A 171.7(10) . . . . ?
F31B C3A F33B C3B -11.5(16) . . . . ?
F31B F31A C3B S3A -79.3(11) . . . . ?
F31B F31A C3B C3A -165.2(19) . . . . ?
F31B F31A C3B F32A 99.7(18) . . . . ?
F31B F31A C3B F33A -167.6(12) . . . . ?
F31B F31A C3B S3B -98.3(13) . . . . ?
F31B F31A C3B F32B 135(2) . . . . ?
F31B F31A C3B F33B -177.3(19) . . . . ?
F31B F31A F33B C3A -3(3) . . . . ?
F31B F31A F33B F33A -17(5) . . . . ?
F31B F31A F33B C3B 3(2) . . . . ?
F31B C3B F32B C3A 179(3) . . . . ?
F31B C3B F32B F32A -1(4) . . . . ?
F31B C3B F33B C3A 163(2) . . . . ?
F31B C3B F33B F31A -3(2) . . . . ?
F31B C3B F33B F33A 165.3(13) . . . . ?
F32B C3A F31A C3B 74(2) . . . . ?
F32B C3A F31A F31B 86.5(18) . . . . ?
F32B C3A F31A F33B -92(3) . . . . ?
F32B C3A F32A C3B -180(3) . . . . ?
F32B C3A F33A C3B 62(36) . . . . ?
F32B C3A F33A F33B 119.7(16) . . . . ?
F32B C3A S3B O31 178.2(14) . . . . ?
F32B C3A S3B S3A -102.7(17) . . . . ?
F32B C3A S3B O32A 0.7(19) . . . . ?
F32B C3A S3B O33A -94.5(15) . . . . ?
F32B C3A S3B O32B 50(2) . . . . ?
F32B C3A S3B O33B -61(2) . . . . ?
F32B C3A S3B C3B -92(2) . . . . ?
F32B C3A C3B S3A 117.0(13) . . . . ?
F32B C3A C3B F31A -126.8(17) . . . . ?
F32B C3A C3B F32A 0.1(16) . . . . ?
F32B C3A C3B F33A -62(36) . . . . ?
F32B C3A C3B S3B 113.8(14) . . . . ?
F32B C3A C3B F31B -177(6) . . . . ?
F32B C3A C3B F33B -119.0(17) . . . . ?
F32B C3A F31B O33A 101.8(15) . . . . ?
F32B C3A F31B F31A -121.1(16) . . . . ?
F32B C3A F31B C3B 3(6) . . . . ?
F32B C3A F33B F31A 109(2) . . . . ?
F32B C3A F33B F33A -81.0(17) . . . . ?
F32B C3A F33B C3B 96(2) . . . . ?
F32B F32A C3B S3A -89(3) . . . . ?
F32B F32A C3B C3A 0(3) . . . . ?
F32B F32A C3B F31A 92(3) . . . . ?
F32B F32A C3B F33A 2(3) . . . . ?
F32B F32A C3B S3B -70(3) . . . . ?
F32B F32A C3B F31B 179(3) . . . . ?
F32B F32A C3B F33B 55(3) . . . . ?
F32B C3B F31B O33A 102(2) . . . . ?
F32B C3B F31B C3A -177(7) . . . . ?
F32B C3B F31B F31A -125(2) . . . . ?
F32B C3B F33B C3A -53.4(19) . . . . ?
F32B C3B F33B F31A 141(2) . . . . ?
F32B C3B F33B F33A -50.7(13) . . . . ?
F33B C3A F31A C3B 166(3) . . . . ?
F33B C3A F31A F31B 178(2) . . . . ?
F33B C3A F32A C3B -84(2) . . . . ?
F33B C3A F32A F32B 96(3) . . . . ?
F33B C3A F33A C3B -58(36) . . . . ?
F33B C3A S3B O31 13.9(16) . . . . ?
F33B C3A S3B S3A 92.9(16) . . . . ?
F33B C3A S3B O32A -163.6(13) . . . . ?
F33B C3A S3B O33A 101.2(14) . . . . ?
F33B C3A S3B O32B -115(2) . . . . ?
F33B C3A S3B O33B 134(2) . . . . ?
F33B C3A S3B C3B 104(2) . . . . ?
F33B C3A C3B S3A -124.0(11) . . . . ?
F33B C3A C3B F31A -7.8(15) . . . . ?
F33B C3A C3B F32A 119.1(15) . . . . ?
F33B C3A C3B F33A 57(36) . . . . ?
F33B C3A C3B S3B -127.2(13) . . . . ?
F33B C3A C3B F31B -58(6) . . . . ?
F33B C3A C3B F32B 119.0(17) . . . . ?
F33B C3A F31B O33A -138.1(12) . . . . ?
F33B C3A F31B F31A -1.1(12) . . . . ?
F33B C3A F31B C3B 123(6) . . . . ?
F33B C3A F32B F32A -101(3) . . . . ?
F33B C3A F32B C3B -101(2) . . . . ?
F33B F31A C3B S3A 98.0(19) . . . . ?
F33B F31A C3B C3A 12(2) . . . . ?
F33B F31A C3B F32A -83(2) . . . . ?
F33B F31A C3B F33A 9.7(18) . . . . ?
F33B F31A C3B S3B 79(2) . . . . ?
F33B F31A C3B F31B 177.3(19) . . . . ?
F33B F31A C3B F32B -47(3) . . . . ?
F33B F31A F31B O33A 57(3) . . . . ?
F33B F31A F31B C3A 2(3) . . . . ?
F33B F31A F31B C3B -4(3) . . . . ?
F33B F33A C3B S3A -122.5(11) . . . . ?
F33B F33A C3B C3A -121(37) . . . . ?
F33B F33A C3B F31A -6.4(12) . . . . ?
F33B F33A C3B F32A 120.4(13) . . . . ?
F33B F33A C3B S3B -125.6(11) . . . . ?
F33B F33A C3B F31B -50(4) . . . . ?
F33B F33A C3B F32B 121.6(16) . . . . ?
F33B C3B F31B O33A -131.5(13) . . . . ?
F33B C3B F31B C3A -50(5) . . . . ?
F33B C3B F31B F31A 1.6(11) . . . . ?
F33B C3B F32B C3A 47.8(17) . . . . ?
F33B C3B F32B F32A -132(2) . . . . ?
Eu1 P1 C102 C101 -18.1(4) . . . . ?
Eu1 P1 C102 C103 163.7(4) . . . . ?
Eu1 P1 O13A C12A 27.1(11) . . . . ?
Eu1 P1 O13A O13B 44.5(19) . . . . ?
Eu1 P1 O13A C12B -16.4(13) . . . . ?
Eu1 P1 O13B O13A -146.1(15) . . . . ?
Eu1 P1 O13B C12A -23(3) . . . . ?
Eu1 P1 O13B C12B -71.0(16) . . . . ?
Eu1 P1 O14A C14A -22.9(7) . . . . ?
Eu1 P1 O14A O14B 169(3) . . . . ?
Eu1 P1 O14A C14B -45(4) . . . . ?
Eu1 P1 O14B O14A -17(4) . . . . ?
Eu1 P1 O14B C14B -28(3) . . . . ?
Eu1 O101 C101 N101 -131.8(4) . . . . ?
Eu1 O101 C101 C102 48.4(7) . . . . ?
Eu1 P2 O203 C212 -70.0(5) . . . . ?
Eu1 P2 O204 C214 -12.6(6) . . . . ?
Eu1 P2 C202 C201 -24.4(4) . . . . ?
Eu1 P2 C202 C203 158.5(4) . . . . ?
Eu1 O201 C201 N201 -127.3(4) . . . . ?
Eu1 O201 C201 C202 53.5(6) . . . . ?
P1 C102 C103 C104 -2.6(8) . . . . ?
P1 C102 C103 C111 179.3(4) . . . . ?
P1 O13A C12A C13A -105.0(10) . . . . ?
P1 O13A C12A O13B 27.8(18) . . . . ?
P1 O13A C12A C12B -103.2(13) . . . . ?
P1 O13A C12A C13B -146.4(14) . . . . ?
P1 O13A O13B C12A -154.5(17) . . . . ?
P1 O13A O13B C12B -124.1(8) . . . . ?
P1 O13A C12B C12A 96.5(12) . . . . ?
P1 O13A C12B O13B 65.9(11) . . . . ?
P1 O13A C12B C13B 133.2(15) . . . . ?
P1 O13B C12B O13A -70.5(14) . . . . ?
P1 O13B C12B C12A 150.3(18) . . . . ?
P1 O13B C12B C13A 123(4) . . . . ?
P1 O13B C12B C13B 164.5(13) . . . . ?
P1 O14A C14A C15A 89.6(9) . . . . ?
P1 O14A C14A C15B -172.0(11) . . . . ?
P1 O14A C14A C14B -159(3) . . . . ?
P1 O14A O14B C14B 159(3) . . . . ?
P1 O14A C14B C14A 37(6) . . . . ?
P1 O14A C14B C15A 77(4) . . . . ?
P1 O14A C14B C15B -165(2) . . . . ?
P1 O14A C14B O14B -138(6) . . . . ?
P1 O14B C14B O14A 21(3) . . . . ?
P1 O14B C14B C14A 14(5) . . . . ?
P1 O14B C14B C15A 61(3) . . . . ?
P1 O14B C14B C15B 178(2) . . . . ?
N101 C101 C102 P1 177.7(4) . . . . ?
N101 C101 C102 C103 -4.1(7) . . . . ?
N101 C110 C111 C103 -1.3(7) . . . . ?
N101 C110 C111 C106 179.2(5) . . . . ?
O101 C101 C102 P1 -2.5(7) . . . . ?
O101 C101 C102 C103 175.7(5) . . . . ?
O102 P1 C102 C101 -16.9(5) . . . . ?
O102 P1 C102 C103 164.9(4) . . . . ?
O102 P1 O13A C12A 51.2(9) . . . . ?
O102 P1 O13A O13B 68.7(18) . . . . ?
O102 P1 O13A C12B 7.8(12) . . . . ?
O102 P1 O13B O13A -120.6(16) . . . . ?
O102 P1 O13B C12A 2(3) . . . . ?
O102 P1 O13B C12B -45.6(16) . . . . ?
O102 P1 O14A C14A -48.3(7) . . . . ?
O102 P1 O14A O14B 144(3) . . . . ?
O102 P1 O14A C14B -70(4) . . . . ?
O102 P1 O14B O14A -46(3) . . . . ?
O102 P1 O14B C14B -57(2) . . . . ?
C101 N101 C110 C109 178.5(5) . . . . ?
C101 N101 C110 C111 -1.9(7) . . . . ?
C101 C102 C103 C104 179.2(5) . . . . ?
C101 C102 C103 C111 1.1(7) . . . . ?
C102 P1 O102 Eu1 -2.9(5) . . . . ?
C102 P1 O13A C12A -82.0(8) . . . . ?
C102 P1 O13A O13B -64.5(17) . . . . ?
C102 P1 O13A C12B -125.4(10) . . . . ?
C102 P1 O13B O13A 121.5(16) . . . . ?
C102 P1 O13B C12A -115(3) . . . . ?
C102 P1 O13B C12B -163.4(14) . . . . ?
C102 P1 O14A C14A 76.1(6) . . . . ?
C102 P1 O14A O14B -92(3) . . . . ?
C102 P1 O14A C14B 54(4) . . . . ?
C102 P1 O14B O14A 96(3) . . . . ?
C102 P1 O14B C14B 85(2) . . . . ?
C102 C103 C104 C105 176.4(5) . . . . ?
C102 C103 C111 C106 -178.8(5) . . . . ?
C102 C103 C111 C110 1.7(8) . . . . ?
C103 C104 C105 C106 5.8(6) . . . . ?
C104 C103 C111 C106 2.6(6) . . . . ?
C104 C103 C111 C110 -176.9(5) . . . . ?
C104 C105 C106 C107 174.2(6) . . . . ?
C104 C105 C106 C111 -4.5(6) . . . . ?
C105 C106 C107 C108 179.9(6) . . . . ?
C105 C106 C111 C103 1.3(6) . . . . ?
C105 C106 C111 C110 -179.2(5) . . . . ?
C106 C107 C108 C109 0.6(8) . . . . ?
C107 C106 C111 C103 -177.6(5) . . . . ?
C107 C106 C111 C110 1.9(8) . . . . ?
C107 C108 C109 C110 0.1(8) . . . . ?
C107 C108 C109 O105 -179.2(5) . . . . ?
C108 C109 C110 N101 179.8(5) . . . . ?
C108 C109 C110 C111 0.2(7) . . . . ?
C108 C109 O105 C116 -12.5(7) . . . . ?
C109 C110 C111 C103 178.3(5) . . . . ?
C109 C110 C111 C106 -1.2(8) . . . . ?
C110 N101 C101 O101 -175.2(4) . . . . ?
C110 N101 C101 C102 4.6(7) . . . . ?
C110 C109 O105 C116 168.1(4) . . . . ?
C111 C103 C104 C105 -5.3(6) . . . . ?
C111 C106 C107 C108 -1.5(8) . . . . ?
O13A P1 O102 Eu1 -135.2(5) . . . . ?
O13A P1 C102 C101 118.7(5) . . . . ?
O13A P1 C102 C103 -59.5(6) . . . . ?
O13A P1 O13B C12A 123(3) . . . . ?
O13A P1 O13B C12B 75.1(19) . . . . ?
O13A P1 O14A C14A -170.2(7) . . . . ?
O13A P1 O14A O14B 22(3) . . . . ?
O13A P1 O14A C14B 168(4) . . . . ?
O13A P1 O14B O14A -157(3) . . . . ?
O13A P1 O14B C14B -168(2) . . . . ?
O13A C12A C13A C12B 3(2) . . . . ?
O13A C12A C13A C13B -136.0(13) . . . . ?
O13A C12A O13B P1 -114(4) . . . . ?
O13A C12A O13B C12B -47(3) . . . . ?
O13A C12A C12B C13A -177(2) . . . . ?
O13A C12A C12B O13B 17.7(9) . . . . ?
O13A C12A C12B C13B -148.3(11) . . . . ?
O13A C12A C13B C13A 66.4(17) . . . . ?
O13A C12A C13B C12B 44.6(19) . . . . ?
O13A O13B C12B C12A -139(2) . . . . ?
O13A O13B C12B C13A -167(4) . . . . ?
O13A O13B C12B C13B -125.0(18) . . . . ?
O13A C12B C13B C12A -35.8(12) . . . . ?
O13A C12B C13B C13A -177(3) . . . . ?
C12A O13A O13B P1 154.5(17) . . . . ?
C12A O13A O13B C12B 30.3(16) . . . . ?
C12A O13A C12B O13B -30.6(15) . . . . ?
C12A O13A C12B C13B 36.7(14) . . . . ?
C12A C13A C12B O13B 20(3) . . . . ?
C12A C13A C12B C13B -38(2) . . . . ?
C12A C13A C13B C12B 26.0(18) . . . . ?
C12A O13B C12B O13A 139(2) . . . . ?
C12A O13B C12B C13A -28(4) . . . . ?
C12A O13B C12B C13B 14.1(14) . . . . ?
C12A C12B C13B C13A -141(3) . . . . ?
C13A C12A O13B P1 -58(3) . . . . ?
C13A C12A O13B O13A 56(3) . . . . ?
C13A C12A O13B C12B 9.1(14) . . . . ?
C13A C12A C12B O13A 177(2) . . . . ?
C13A C12A C12B O13B -166(2) . . . . ?
C13A C12A C12B C13B 28.5(18) . . . . ?
C13A C12A C13B C12B -21.7(16) . . . . ?
C13A C12B C13B C12A 141(3) . . . . ?
O13B P1 O102 Eu1 -111.4(6) . . . . ?
O13B P1 C102 C101 96.4(7) . . . . ?
O13B P1 C102 C103 -81.8(7) . . . . ?
O13B P1 O13A C12A -17.5(12) . . . . ?
O13B P1 O13A C12B -60.9(15) . . . . ?
O13B P1 O14A C14A -172.3(7) . . . . ?
O13B P1 O14A O14B 20(3) . . . . ?
O13B P1 O14A C14B 166(4) . . . . ?
O13B P1 O14B O14A -163(3) . . . . ?
O13B P1 O14B C14B -174.1(19) . . . . ?
O13B O13A C12A C13A -133(2) . . . . ?
O13B O13A C12A C12B -131(3) . . . . ?
O13B O13A C12A C13B -174(3) . . . . ?
O13B O13A C12B C12A 30.6(15) . . . . ?
O13B O13A C12B C13B 67.3(19) . . . . ?
O13B C12A C13A C12B -17(3) . . . . ?
O13B C12A C13A C13B -156.5(17) . . . . ?
O13B C12A C12B O13A -17.7(9) . . . . ?
O13B C12A C12B C13A 166(2) . . . . ?
O13B C12A C12B C13B -166.0(14) . . . . ?
O13B C12A C13B C13A 60(4) . . . . ?
O13B C12A C13B C12B 39(4) . . . . ?
O13B C12B C13B C12A -10.7(11) . . . . ?
O13B C12B C13B C13A -152(3) . . . . ?
C12B O13A C12A C13A -1.8(12) . . . . ?
C12B O13A C12A O13B 131(3) . . . . ?
C12B O13A C12A C13B -43.2(17) . . . . ?
C12B O13A O13B P1 124.1(8) . . . . ?
C12B O13A O13B C12A -30.3(16) . . . . ?
C12B C12A C13A C13B -139(3) . . . . ?
C12B C12A O13B P1 -67(3) . . . . ?
C12B C12A O13B O13A 47(3) . . . . ?
C12B C12A C13B C13A 21.7(16) . . . . ?
C12B C13A C13B C12A -26.0(18) . . . . ?
C13B C12A C13A C12B 139(3) . . . . ?
C13B C12A O13B P1 -103(4) . . . . ?
C13B C12A O13B O13A 11(5) . . . . ?
C13B C12A O13B C12B -36(3) . . . . ?
C13B C12A C12B O13A 148.3(11) . . . . ?
C13B C12A C12B C13A -28.5(18) . . . . ?
C13B C12A C12B O13B 166.0(14) . . . . ?
C13B C13A C12B C12A 38(2) . . . . ?
C13B C13A C12B O13B 58(4) . . . . ?
O14A P1 O102 Eu1 118.6(4) . . . . ?
O14A P1 C102 C101 -139.8(5) . . . . ?
O14A P1 C102 C103 42.0(5) . . . . ?
O14A P1 O13A C12A 167.0(8) . . . . ?
O14A P1 O13A O13B -175.5(17) . . . . ?
O14A P1 O13A C12B 123.6(11) . . . . ?
O14A P1 O13B O13A 5.1(19) . . . . ?
O14A P1 O13B C12A 128(3) . . . . ?
O14A P1 O13B C12B 80.1(16) . . . . ?
O14A P1 O14B C14B -11.3(17) . . . . ?
O14A C14A C15A C14B 43(2) . . . . ?
O14A C14A C14B C15A -89(3) . . . . ?
O14A C14A C14B C15B -159(5) . . . . ?
O14A C14A C14B O14B 2.6(19) . . . . ?
O14A O14B C14B C14A -7(5) . . . . ?
O14A O14B C14B C15A 40(4) . . . . ?
O14A O14B C14B C15B 157(5) . . . . ?
C14A O14A O14B P1 -151(7) . . . . ?
C14A O14A O14B C14B 8(5) . . . . ?
C14A O14A C14B C15A 40(2) . . . . ?
C14A O14A C14B C15B 158(6) . . . . ?
C14A O14A C14B O14B -174(4) . . . . ?
C14A C15B C14B O14A -156(6) . . . . ?
C14A C15B C14B C15A -37(3) . . . . ?
C14A C15B C14B O14B -166(5) . . . . ?
C15A C14A C14B O14A 89(3) . . . . ?
C15A C14A C14B C15B -71(4) . . . . ?
C15A C14A C14B O14B 91(4) . . . . ?
C15B C14A C15A C14B -37(2) . . . . ?
C15B C14A C14B O14A 159(5) . . . . ?
C15B C14A C14B C15A 71(4) . . . . ?
C15B C14A C14B O14B 162(6) . . . . ?
O14B P1 O102 Eu1 137.1(12) . . . . ?
O14B P1 C102 C101 -165.5(11) . . . . ?
O14B P1 C102 C103 16.3(11) . . . . ?
O14B P1 O13A C12A 176.3(14) . . . . ?
O14B P1 O13A O13B -166(2) . . . . ?
O14B P1 O13A C12B 132.9(16) . . . . ?
O14B P1 O13B O13A 13(2) . . . . ?
O14B P1 O13B C12A 136(3) . . . . ?
O14B P1 O13B C12B 88.1(19) . . . . ?
O14B P1 O14A C14A 168(3) . . . . ?
O14B P1 O14A C14B 147(5) . . . . ?
O14B O14A C14A C15A -124(8) . . . . ?
O14B O14A C14A C15B -25(8) . . . . ?
O14B O14A C14A C14B -12(8) . . . . ?
O14B O14A C14B C14A 174(4) . . . . ?
O14B O14A C14B C15A -145(4) . . . . ?
O14B O14A C14B C15B -27(6) . . . . ?
C14B O14A C14A C15A -111(3) . . . . ?
C14B O14A C14A C15B -13(3) . . . . ?
C14B O14A O14B P1 -159(3) . . . . ?
O105 C109 C110 N101 -0.8(7) . . . . ?
O105 C109 C110 C111 179.6(4) . . . . ?
P2 O203 C212 C213 98.1(6) . . . . ?
P2 O204 C214 C15C -99.2(10) . . . . ?
P2 O204 C214 C15D 90.0(13) . . . . ?
P2 C202 C203 C204 -0.7(8) . . . . ?
P2 C202 C203 C211 179.3(4) . . . . ?
N201 C201 C202 P2 -178.8(4) . . . . ?
N201 C201 C202 C203 -1.4(7) . . . . ?
N201 C210 C211 C203 -0.9(7) . . . . ?
N201 C210 C211 C0AA 179.6(5) . . . . ?
O201 C201 C202 P2 0.5(7) . . . . ?
O201 C201 C202 C203 177.8(4) . . . . ?
O202 P2 O203 C212 -42.1(5) . . . . ?
O202 P2 O204 C214 -39.5(6) . . . . ?
O202 P2 C202 C201 -23.8(5) . . . . ?
O202 P2 C202 C203 159.0(4) . . . . ?
O203 P2 O202 Eu1 -119.7(3) . . . . ?
O203 P2 O204 C214 -163.9(6) . . . . ?
O203 P2 C202 C201 101.0(4) . . . . ?
O203 P2 C202 C203 -76.2(5) . . . . ?
O204 P2 O202 Eu1 122.6(3) . . . . ?
O204 P2 O203 C212 81.4(5) . . . . ?
O204 P2 C202 C201 -150.4(4) . . . . ?
O204 P2 C202 C203 32.5(5) . . . . ?
O205 C209 C210 N201 0.1(7) . . . . ?
O205 C209 C210 C211 -178.1(4) . . . . ?
C201 N201 C210 C209 -176.6(5) . . . . ?
C201 N201 C210 C211 1.6(7) . . . . ?
C201 C202 C203 C204 -177.9(5) . . . . ?
C201 C202 C203 C211 2.1(7) . . . . ?
C202 P2 O202 Eu1 -1.3(4) . . . . ?
C202 P2 O203 C212 -165.9(5) . . . . ?
C202 P2 O204 C214 87.0(6) . . . . ?
C202 C203 C204 C205 -179.2(5) . . . . ?
C202 C203 C211 C0AA 178.6(5) . . . . ?
C202 C203 C211 C210 -1.0(7) . . . . ?
C203 C204 C205 C0AA 0.0(5) . . . . ?
C204 C203 C211 C0AA -1.4(6) . . . . ?
C204 C203 C211 C210 179.0(5) . . . . ?
C204 C205 C0AA C1AA 178.0(6) . . . . ?
C204 C205 C0AA C211 -0.9(6) . . . . ?
C205 C0AA C1AA C208 -179.4(5) . . . . ?
C205 C0AA C211 C203 1.5(6) . . . . ?
C205 C0AA C211 C210 -179.0(5) . . . . ?
C0AA C1AA C208 C209 -0.5(8) . . . . ?
C1AA C0AA C211 C203 -177.6(5) . . . . ?
C1AA C0AA C211 C210 2.0(8) . . . . ?
C1AA C208 C209 O205 179.2(5) . . . . ?
C1AA C208 C209 C210 0.5(8) . . . . ?
C208 C209 C210 N201 178.9(5) . . . . ?
C208 C209 C210 C211 0.7(7) . . . . ?
C209 C210 C211 C203 177.5(4) . . . . ?
C209 C210 C211 C0AA -2.0(7) . . . . ?
C210 N201 C201 O201 -179.8(4) . . . . ?
C210 N201 C201 C202 -0.5(7) . . . . ?
C211 C203 C204 C205 0.8(5) . . . . ?
C211 C0AA C1AA C208 -0.6(7) . . . . ?
C216 O205 C209 C208 13.7(7) . . . . ?
C216 O205 C209 C210 -167.6(4) . . . . ?
